data_7064449
loop_
_publ_author_name
'Gorbachuk, Elena'
'Mikhaylov, Maxim'
'Tagiltsev, Kirill'
'Yudin, Vasily'
'Sukhikh, Taisiya'
'Sukhov, Aleksandr'
'Faizullin, Bulat'
'Shmelev, Artemiy'
'Nikiforov, Viktor'
'Sokolov, Maxim'
'Yakhvarov, Dmitry'

_publ_section_title
;
 A highly intensive red luminescent benzotriazolate complex of {Mo6I8}
 with {Ag(tBuXPhos)}
;
_journal_name_full 'New Journal of Chemistry'
_journal_paper_doi 10.1039/D5NJ04454E
_journal_year 2026
_chemical_formula_moiety 'C210 H294 Ag6 I8 Mo6 N18 P6, 4(C F3 O3 S), 10.5[C2H6O]'
_chemical_formula_sum 'C235 H357 Ag6 F12 I8 Mo6 N18 O22.5 P6 S4'
_chemical_formula_weight 6574.48
_space_group_crystal_system triclinic
_space_group_IT_number 2
_space_group_name_Hall '-P 1'
_space_group_name_H-M_alt 'P -1'
_atom_sites_solution_hydrogens geom
_atom_sites_solution_primary dual
_audit_creation_date 2025-05-27
_audit_creation_method
;
Olex2 1.5
(compiled 2025.03.04 svn.red2d20d0 for OlexSys, GUI svn.r7188)
;
_audit_update_record
;
2026-03-23 deposited with the CCDC.	2026-05-11 downloaded from the CCDC.
;
_cell_angle_alpha 111.715(4)
_cell_angle_beta 100.983(4)
_cell_angle_gamma 98.710(4)
_cell_formula_units_Z 1
_cell_length_a 17.8066(10)
_cell_length_b 19.1013(10)
_cell_length_c 22.6846(13)
_cell_measurement_reflns_used 7447
_cell_measurement_temperature 150.00
_cell_measurement_theta_max 74.50
_cell_measurement_theta_min 2.57
_cell_volume 6825.4(7)
_computing_cell_refinement 'SAINT V8.40A (Bruker, 2019)'
_computing_data_collection "'Bruker APEX3"
_computing_data_reduction 'SAINT V8.40A (Bruker, 2019)'
_computing_molecular_graphics 'Olex2 1.5 (Dolomanov et al., 2009)'
_computing_publication_material 'Olex2 1.5 (Dolomanov et al., 2009)'
_computing_structure_refinement 'SHELXL 2014/7 (Sheldrick, 2015)'
_computing_structure_solution 'SHELXT 2014/5 (Sheldrick, 2014)'
_diffrn_ambient_temperature 150.00
_diffrn_detector_area_resol_mean 7.41
_diffrn_detector_type 'Bruker PHOTON III area detector'
_diffrn_measured_fraction_theta_full 0.993
_diffrn_measured_fraction_theta_max 0.976
_diffrn_measurement_device 'three-circle diffractometer'
_diffrn_measurement_device_type 'Bruker D8 Venture diffractometer'
_diffrn_measurement_method '\w and \f scans'
_diffrn_radiation_monochromator 'Incoatec HELIOS multilayer mirrors'
_diffrn_radiation_type CuK\a
_diffrn_radiation_wavelength 1.54178
_diffrn_reflns_av_R_equivalents 0.1163
_diffrn_reflns_av_unetI/netI 0.1072
_diffrn_reflns_Laue_measured_fraction_full 0.993
_diffrn_reflns_Laue_measured_fraction_max 0.976
_diffrn_reflns_limit_h_max 22
_diffrn_reflns_limit_h_min -22
_diffrn_reflns_limit_k_max 23
_diffrn_reflns_limit_k_min -23
_diffrn_reflns_limit_l_max 28
_diffrn_reflns_limit_l_min -28
_diffrn_reflns_number 88250
_diffrn_reflns_point_group_measured_fraction_full 0.993
_diffrn_reflns_point_group_measured_fraction_max 0.976
_diffrn_reflns_theta_full 67.679
_diffrn_reflns_theta_max 74.839
_diffrn_reflns_theta_min 2.176
_diffrn_source 'Incoatec IuS3.0 microfocus X-ray tube'
_diffrn_source_current 1.1
_diffrn_source_power 0.055
_diffrn_source_voltage 50.0
_diffrn_standards_number 0
_exptl_absorpt_coefficient_mu 13.814
_exptl_absorpt_correction_T_max 0.7538
_exptl_absorpt_correction_T_min 0.5576
_exptl_absorpt_correction_type multi-scan
_exptl_absorpt_process_details
;
SADABS-2016/2 (Bruker,2016/2) was used for absorption correction.
wR2(int) was 0.0988 before and 0.0732 after correction.
The Ratio of minimum to maximum transmission is 0.7397.
The \l/2 correction factor is Not present.
;
_exptl_crystal_colour orange
_exptl_crystal_colour_primary orange
_exptl_crystal_density_diffrn 1.600
_exptl_crystal_description irregular
_exptl_crystal_F_000 3293
_exptl_crystal_size_max 0.09
_exptl_crystal_size_mid 0.04
_exptl_crystal_size_min 0.025
_refine_diff_density_max 1.219
_refine_diff_density_min -0.962
_refine_diff_density_rms 0.138
_refine_ls_extinction_method none
_refine_ls_goodness_of_fit_ref 0.950
_refine_ls_hydrogen_treatment constr
_refine_ls_matrix_type full
_refine_ls_number_parameters 1551
_refine_ls_number_reflns 27385
_refine_ls_number_restraints 1109
_refine_ls_restrained_S_all 0.943
_refine_ls_R_factor_all 0.0949
_refine_ls_R_factor_gt 0.0536
_refine_ls_shift/su_max 0.005
_refine_ls_shift/su_mean 0.000
_refine_ls_structure_factor_coef Fsqd
_refine_ls_weighting_details 'w=1/[\s^2^(Fo^2^)+(0.0521P)^2^] where P=(Fo^2^+2Fc^2^)/3'
_refine_ls_weighting_scheme calc
_refine_ls_wR_factor_gt 0.1222
_refine_ls_wR_factor_ref 0.1414
_reflns_Friedel_coverage 0.000
_reflns_number_gt 16961
_reflns_number_total 27385
_reflns_threshold_expression 'I > 2\s(I)'
_cod_data_source_file d5nj04454e2.cif
_cod_data_source_block gev100_3
_cod_original_sg_symbol_H-M P-1
_cod_original_formula_sum 'C235 H357 Ag6 F12 I8 Mo6 N18 O22.50 P6 S4'
_cod_database_code 7064449
_shelx_shelxl_version_number 2014/7
_shelx_space_group_comment
;
The symmetry employed for this shelxl refinement is uniquely defined
by the following loop, which should always be used as a source of
symmetry information in preference to the above space-group names.
They are only intended as comments.
;
_shelx_estimated_absorpt_t_max 0.724
_shelx_estimated_absorpt_t_min 0.369
_olex2_refinement_description
;
1. Fixed Uiso
 At 1.2 times of:
  All C(H) groups
 At 1.5 times of:
  All C(H,H,H) groups
2. Restrained distances
 C43A-C44A
 2.5 with sigma of 0.04
 C43A-C45A
 2.5 with sigma of 0.04
 C80B-C77 \\sim C80A-C77 \\sim C77-C78B \\sim C78A-C77 \\sim C79B-C77 \\sim
C79A-C77
 with sigma of 0.02
 C83B-C81 \\sim C83A-C81 \\sim C82B-C81 \\sim C82A-C81 \\sim C84B-C81 \\sim
C84A-C81
 with sigma of 0.02
 C44B-C42 \\sim C44A-C42 \\sim C45A-C42 \\sim C45B-C42 \\sim C43A-C42 \\sim
C43B-C42
 with sigma of 0.02
 C48B-C46 \\sim C48A-C46 \\sim C49B-C46 \\sim C49A-C46 \\sim C47B-C46 \\sim
C47A-C46
 with sigma of 0.02
3. Uiso/Uaniso restraints and constraints
C46 \\sim C47A \\sim C47B \\sim C48A \\sim C48B \\sim C49A \\sim C49B: within
2A with sigma of 0.04 and sigma for terminal atoms of 0.08 within 2A
C42 \\sim C43A \\sim C43B \\sim C44A \\sim C44B \\sim C45A \\sim C45B: within
2A with sigma of 0.04 and sigma for terminal atoms of 0.08 within 2A
C81 \\sim C82A \\sim C82B \\sim C83A \\sim C83B \\sim C84A \\sim C84B: within
2A with sigma of 0.04 and sigma for terminal atoms of 0.08 within 2A
S1 \\sim F1 \\sim F2 \\sim F3 \\sim O1 \\sim O2 \\sim O3 \\sim C1S \\sim S2A
\\sim F4A \\sim F5A \\sim F6A \\sim O4A \\sim O5A \\sim O6A \\sim C2SA \\sim
S2B \\sim F4B \\sim F5B \\sim F6B \\sim O4B \\sim O5B \\sim O6B \\sim C2SB
\\sim S3A \\sim F7A \\sim F8A \\sim F9A \\sim O7A \\sim O8A \\sim O9A \\sim
C3SA \\sim S3B \\sim F7B \\sim F8B \\sim F9B \\sim O7B \\sim O8B \\sim O9B
\\sim C3SB: within 2A with sigma of 0.04 and sigma for terminal atoms of 0.08
within 2A
Uanis(F6A) = Uanis(F4A) = Uanis(F5A)
Uanis(F5B) = Uanis(F4B) = Uanis(F6B)
4. Rigid body (RIGU) restrains
 C78A, C78B, C79A, C79B, C80A, C80B
 with sigma for 1-2 distances of 0.004 and sigma for 1-3 distances of 0.004
 C81, C82A, C82B, C83A, C83B, C84A, C84B
 with sigma for 1-2 distances of 0.004 and sigma for 1-3 distances of 0.004
 C42, C43A, C43B, C44A, C44B, C45A, C45B
 with sigma for 1-2 distances of 0.004 and sigma for 1-3 distances of 0.004
 C46, C47A, C47B, C48A, C48B, C49A, C49B
 with sigma for 1-2 distances of 0.004 and sigma for 1-3 distances of 0.004
 S1, F1, F2, F3, O1, O2, O3, C1S, S2A, F4A, F5A, F6A, O4A, O5A, O6A, C2SA, S2B,
  F4B, F5B, F6B, O4B, O5B, O6B, C2SB, S3A, F7A, F8A, F9A, O7A, O8A, O9A, C3SA,
 S3B, F7B, F8B, F9B, O7B, O8B, O9B, C3SB
 with sigma for 1-2 distances of 0.004 and sigma for 1-3 distances of 0.004
5. Others
 Sof(C78B)=Sof(H78D)=Sof(H78E)=Sof(H78F)=Sof(C79B)=Sof(H79D)=Sof(H79E)=
 Sof(H79F)=Sof(C80B)=Sof(H80D)=Sof(H80E)=Sof(H80F)=1-FVAR(1)
 Sof(C78A)=Sof(H78A)=Sof(H78B)=Sof(H78C)=Sof(C79A)=Sof(H79A)=Sof(H79B)=
 Sof(H79C)=Sof(C80A)=Sof(H80A)=Sof(H80B)=Sof(H80C)=FVAR(1)
 Sof(C82B)=Sof(H82D)=Sof(H82E)=Sof(H82F)=Sof(C83B)=Sof(H83D)=Sof(H83E)=
 Sof(H83F)=Sof(C84B)=Sof(H84D)=Sof(H84E)=Sof(H84F)=1-FVAR(2)
 Sof(C82A)=Sof(H82A)=Sof(H82B)=Sof(H82C)=Sof(C83A)=Sof(H83A)=Sof(H83B)=
 Sof(H83C)=Sof(C84A)=Sof(H84A)=Sof(H84B)=Sof(H84C)=FVAR(2)
 Sof(C43B)=Sof(H43D)=Sof(H43E)=Sof(H43F)=Sof(C44B)=Sof(H44D)=Sof(H44E)=
 Sof(H44F)=Sof(C45B)=Sof(H45D)=Sof(H45E)=Sof(H45F)=1-FVAR(3)
 Sof(C43A)=Sof(H43A)=Sof(H43B)=Sof(H43C)=Sof(C44A)=Sof(H44A)=Sof(H44B)=
 Sof(H44C)=Sof(C45A)=Sof(H45A)=Sof(H45B)=Sof(H45C)=FVAR(3)
 Sof(C47B)=Sof(H47D)=Sof(H47E)=Sof(H47F)=Sof(C48B)=Sof(H48D)=Sof(H48E)=
 Sof(H48F)=Sof(C49B)=Sof(H49D)=Sof(H49E)=Sof(H49F)=1-FVAR(4)
 Sof(C47A)=Sof(H47A)=Sof(H47B)=Sof(H47C)=Sof(C48A)=Sof(H48A)=Sof(H48B)=
 Sof(H48C)=Sof(C49A)=Sof(H49A)=Sof(H49B)=Sof(H49C)=FVAR(4)
 Sof(S3B)=Sof(F7B)=Sof(F8B)=Sof(F9B)=Sof(O7B)=Sof(O8B)=Sof(O9B)=Sof(C3SB)=1-
 FVAR(5)
 Sof(S3A)=Sof(F7A)=Sof(F8A)=Sof(F9A)=Sof(O7A)=Sof(O8A)=Sof(O9A)=Sof(C3SA)=
 FVAR(5)
 Fixed Sof: S1(0.5) F1(0.5) F2(0.5) F3(0.5) O1(0.5) O2(0.5) O3(0.5) C1S(0.5)
 S2A(0.25) F4A(0.25) F5A(0.25) F6A(0.25) O4A(0.25) O5A(0.25) O6A(0.25)
 C2SA(0.25) S2B(0.25) F4B(0.25) F5B(0.25) F6B(0.25) O4B(0.25) O5B(0.25)
 O6B(0.25) C2SB(0.25)
6.a Free rotating group:
 S1(F1,F2,F3,O1,O2,O3,C1S), S2A(F4A,F5A,F6A,O4A,O5A,O6A,C2SA), S2B(F4B,F5B,F6B,
 O4B,O5B,O6B,C2SB), S3A(F7A,F8A,F9A,O7A,O8A,O9A,C3SA), S3B(F7B,F8B,F9B,O7B,O8B,
 O9B,C3SB)
6.b Ternary CH refined with riding coordinates:
 C27(H27), C30(H30), C33(H33), C62(H62), C65(H65), C68(H68), C97(H97),
 C100(H100), C103(H103)
6.c Aromatic/amide H refined with riding coordinates:
 C2(H2), C3(H3), C4(H4), C5(H5), C16(H16), C17(H17), C18(H18), C19(H19),
 C23(H23), C25(H25), C37(H37), C38(H38), C39(H39), C40(H40), C51(H51), C52(H52),
  C53(H53), C54(H54), C58(H58), C60(H60), C72(H72), C73(H73), C74(H74),
 C75(H75), C86(H86), C87(H87), C88(H88), C89(H89), C93(H93), C95(H95)
6.d Idealised Me refined as rotating group:
 C8(H8A,H8B,H8C), C9(H9A,H9B,H9C), C10(H10A,H10B,H10C), C12(H12A,H12B,H12C),
 C13(H13A,H13B,H13C), C14(H14A,H14B,H14C), C28(H28A,H28B,H28C), C29(H29A,H29B,
 H29C), C31(H31A,H31B,H31C), C32(H32A,H32B,H32C), C34(H34A,H34B,H34C), C35(H35A,
 H35B,H35C), C43A(H43A,H43B,H43C), C43B(H43D,H43E,H43F), C44A(H44A,H44B,H44C),
 C44B(H44D,H44E,H44F), C45A(H45A,H45B,H45C), C45B(H45D,H45E,H45F), C47A(H47A,
 H47B,H47C), C47B(H47D,H47E,H47F), C48A(H48A,H48B,H48C), C48B(H48D,H48E,H48F),
 C49A(H49A,H49B,H49C), C49B(H49D,H49E,H49F), C63(H63A,H63B,H63C), C64(H64A,H64B,
 H64C), C66(H66A,H66B,H66C), C67(H67A,H67B,H67C), C69(H69A,H69B,H69C), C70(H70A,
 H70B,H70C), C78A(H78A,H78B,H78C), C78B(H78D,H78E,H78F), C79A(H79A,H79B,H79C),
 C79B(H79D,H79E,H79F), C80A(H80A,H80B,H80C), C80B(H80D,H80E,H80F), C82A(H82A,
 H82B,H82C), C82B(H82D,H82E,H82F), C83A(H83A,H83B,H83C), C83B(H83D,H83E,H83F),
 C84A(H84A,H84B,H84C), C84B(H84D,H84E,H84F), C98(H98A,H98B,H98C), C99(H99A,H99B,
 H99C), C101(H10D,H10E,H10F), C102(H10G,H10H,H10I), C104(H10J,H10K,H10L),
 C105(H10M,H10N,H10O)
;
_smtbx_masks_void_probe_radius 1.2
_smtbx_masks_void_truncation_radius 1.2
_olex2_submission_special_instructions 'No special instructions were received'

loop_
_space_group_symop_operation_xyz
'x, y, z'
'-x, -y, -z'

loop_
_atom_site_label
_atom_site_type_symbol
_atom_site_fract_x
_atom_site_fract_y
_atom_site_fract_z
_atom_site_U_iso_or_equiv
_atom_site_adp_type
_atom_site_occupancy
_atom_site_site_symmetry_order
_atom_site_calc_flag
_atom_site_refinement_flags_posn
_atom_site_refinement_flags_adp
_atom_site_refinement_flags_occupancy
_atom_site_disorder_assembly
_atom_site_disorder_group
I1 I 0.48787(3) 0.31127(3) 0.47426(2) 0.03078(11) Uani 1 1 d . . . . .
I2 I 0.32051(3) 0.38885(3) 0.39877(2) 0.02989(11) Uani 1 1 d . . . . .
I3 I 0.52392(3) 0.48530(3) 0.64589(2) 0.02963(11) Uani 1 1 d . . . . .
I4 I 0.64345(3) 0.43729(3) 0.43059(2) 0.03114(11) Uani 1 1 d . . . . .
Ag1 Ag 0.29101(4) 0.25970(4) 0.14663(3) 0.04367(15) Uani 1 1 d . . . . .
Ag2 Ag 0.27692(4) 0.43449(4) 0.72409(3) 0.04893(17) Uani 1 1 d . . . . .
Ag3 Ag 0.68099(4) 0.29069(3) 0.69667(3) 0.04024(15) Uani 1 1 d . . . . .
Mo1 Mo 0.48283(3) 0.41611(3) 0.41713(3) 0.02492(12) Uani 1 1 d . . . . .
Mo2 Mo 0.42502(3) 0.43928(3) 0.52169(3) 0.02495(12) Uani 1 1 d . . . . .
Mo3 Mo 0.58045(3) 0.46262(3) 0.53703(3) 0.02450(12) Uani 1 1 d . . . . .
P1 P 0.20619(14) 0.32549(14) 0.10643(12) 0.0479(6) Uani 1 1 d . . . . .
P2 P 0.31612(13) 0.54029(17) 0.82792(12) 0.0525(6) Uani 1 1 d . . . . .
P3 P 0.65614(15) 0.25281(13) 0.77999(11) 0.0451(5) Uani 1 1 d . . . . .
N1 N 0.4600(4) 0.3194(4) 0.3191(3) 0.0331(14) Uani 1 1 d . . . . .
N2 N 0.4006(4) 0.3195(4) 0.2742(3) 0.0331(14) Uani 1 1 d . . . . .
N3 N 0.3910(4) 0.2604(4) 0.2164(3) 0.0401(16) Uani 1 1 d . . . . .
N4 N 0.3398(4) 0.3723(4) 0.5513(3) 0.0324(14) Uani 1 1 d . . . . .
N5 N 0.3332(4) 0.4111(4) 0.6128(3) 0.0343(14) Uani 1 1 d . . . . .
N6 N 0.2860(4) 0.3645(4) 0.6286(4) 0.0415(17) Uani 1 1 d . . . . .
N7 N 0.6711(3) 0.4177(3) 0.5821(3) 0.0306(14) Uani 1 1 d . . . . .
N8 N 0.6454(4) 0.3692(4) 0.6086(3) 0.0353(15) Uani 1 1 d . . . . .
N9 N 0.7062(4) 0.3524(4) 0.6388(3) 0.0349(15) Uani 1 1 d . . . . .
C1 C 0.4918(5) 0.2589(4) 0.2906(4) 0.0339(17) Uani 1 1 d . . . . .
C2 C 0.5540(5) 0.2312(4) 0.3140(4) 0.0385(19) Uani 1 1 d . . . . .
H2 H 0.5834 0.2550 0.3590 0.046 Uiso 1 1 calc R U . . .
C3 C 0.5710(6) 0.1685(5) 0.2699(5) 0.050(2) Uani 1 1 d . . . . .
H3 H 0.6148 0.1504 0.2843 0.059 Uiso 1 1 calc R U . . .
C4 C 0.5262(6) 0.1300(5) 0.2040(5) 0.053(2) Uani 1 1 d . . . . .
H4 H 0.5392 0.0856 0.1755 0.063 Uiso 1 1 calc R U . . .
C5 C 0.4636(6) 0.1550(5) 0.1795(5) 0.049(2) Uani 1 1 d . . . . .
H5 H 0.4332 0.1290 0.1349 0.058 Uiso 1 1 calc R U . . .
C6 C 0.4471(5) 0.2212(5) 0.2243(4) 0.0385(19) Uani 1 1 d . . . . .
C7 C 0.2023(6) 0.4133(6) 0.1800(5) 0.060(3) Uani 1 1 d . . . . .
C8 C 0.1858(7) 0.3819(7) 0.2302(5) 0.071(3) Uani 1 1 d . . . . .
H8A H 0.1318 0.3494 0.2142 0.107 Uiso 1 1 calc R U . . .
H8B H 0.1917 0.4254 0.2723 0.107 Uiso 1 1 calc R U . . .
H8C H 0.2231 0.3508 0.2364 0.107 Uiso 1 1 calc R U . . .
C9 C 0.2847(7) 0.4686(6) 0.2105(6) 0.084(4) Uani 1 1 d . . . . .
H9A H 0.3239 0.4394 0.2169 0.125 Uiso 1 1 calc R U . . .
H9B H 0.2863 0.5090 0.2531 0.125 Uiso 1 1 calc R U . . .
H9C H 0.2964 0.4929 0.1809 0.125 Uiso 1 1 calc R U . . .
C10 C 0.1397(7) 0.4559(7) 0.1662(6) 0.077(4) Uani 1 1 d . . . . .
H10A H 0.1503 0.4762 0.1340 0.115 Uiso 1 1 calc R U . . .
H10B H 0.1413 0.4990 0.2072 0.115 Uiso 1 1 calc R U . . .
H10C H 0.0875 0.4198 0.1486 0.115 Uiso 1 1 calc R U . . .
C11 C 0.2410(6) 0.3529(6) 0.0425(6) 0.061(3) Uani 1 1 d . . . . .
C12 C 0.3309(6) 0.3721(7) 0.0623(7) 0.076(3) Uani 1 1 d . . . . .
H12A H 0.3512 0.4193 0.1033 0.113 Uiso 1 1 calc R U . . .
H12B H 0.3506 0.3807 0.0274 0.113 Uiso 1 1 calc R U . . .
H12C H 0.3487 0.3288 0.0689 0.113 Uiso 1 1 calc R U . . .
C13 C 0.2160(8) 0.4248(7) 0.0352(7) 0.085(4) Uani 1 1 d . . . . .
H13A H 0.1583 0.4149 0.0237 0.127 Uiso 1 1 calc R U . . .
H13B H 0.2354 0.4338 0.0004 0.127 Uiso 1 1 calc R U . . .
H13C H 0.2385 0.4707 0.0769 0.127 Uiso 1 1 calc R U . . .
C14 C 0.2121(6) 0.2852(7) -0.0224(5) 0.065(3) Uani 1 1 d . . . . .
H14A H 0.2296 0.2404 -0.0187 0.098 Uiso 1 1 calc R U . . .
H14B H 0.2332 0.2979 -0.0551 0.098 Uiso 1 1 calc R U . . .
H14C H 0.1543 0.2725 -0.0364 0.098 Uiso 1 1 calc R U . . .
C15 C 0.1037(5) 0.2660(6) 0.0688(4) 0.051(2) Uani 1 1 d . . . . .
C16 C 0.0508(6) 0.2925(7) 0.0320(5) 0.066(3) Uani 1 1 d . . . . .
H16 H 0.0667 0.3415 0.0307 0.079 Uiso 1 1 calc R U . . .
C17 C -0.0255(7) 0.2455(10) -0.0025(5) 0.088(5) Uani 1 1 d . . . . .
H17 H -0.0610 0.2628 -0.0278 0.105 Uiso 1 1 calc R U . . .
C18 C -0.0494(7) 0.1750(10) -0.0003(6) 0.094(5) Uani 1 1 d . . . . .
H18 H -0.1007 0.1427 -0.0241 0.113 Uiso 1 1 calc R U . . .
C19 C 0.0030(7) 0.1526(8) 0.0371(6) 0.088(4) Uani 1 1 d . . . . .
H19 H -0.0143 0.1043 0.0393 0.105 Uiso 1 1 calc R U . . .
C20 C 0.0804(6) 0.1956(6) 0.0725(5) 0.062(3) Uani 1 1 d . . . . .
C21 C 0.1313(7) 0.1633(5) 0.1120(5) 0.058(3) Uani 1 1 d . . . . .
C22 C 0.1205(7) 0.1692(6) 0.1733(5) 0.060(3) Uani 1 1 d . . . . .
C23 C 0.1698(7) 0.1389(6) 0.2088(5) 0.061(3) Uani 1 1 d . . . . .
H23 H 0.1649 0.1451 0.2513 0.073 Uiso 1 1 calc R U . . .
C24 C 0.2243(7) 0.1009(5) 0.1852(5) 0.059(3) Uani 1 1 d . . . . .
C25 C 0.2310(7) 0.0906(5) 0.1228(5) 0.064(3) Uani 1 1 d . . . . .
H25 H 0.2670 0.0625 0.1051 0.077 Uiso 1 1 calc R U . . .
C26 C 0.1849(6) 0.1216(5) 0.0851(4) 0.050(2) Uani 1 1 d . . . . .
C27 C 0.1877(7) 0.1034(6) 0.0154(5) 0.068(3) Uani 1 1 d . . . . .
H27 H 0.1658 0.1421 0.0021 0.082 Uiso 1 1 calc R U . . .
C28 C 0.2727(8) 0.1098(8) 0.0074(6) 0.083(4) Uani 1 1 d . . . . .
H28A H 0.3069 0.1594 0.0406 0.124 Uiso 1 1 calc R U . . .
H28B H 0.2723 0.1069 -0.0367 0.124 Uiso 1 1 calc R U . . .
H28C H 0.2926 0.0670 0.0132 0.124 Uiso 1 1 calc R U . . .
C29 C 0.1353(8) 0.0223(7) -0.0312(6) 0.091(4) Uani 1 1 d . . . . .
H29A H 0.1598 -0.0174 -0.0237 0.137 Uiso 1 1 calc R U . . .
H29B H 0.1294 0.0156 -0.0769 0.137 Uiso 1 1 calc R U . . .
H29C H 0.0833 0.0171 -0.0226 0.137 Uiso 1 1 calc R U . . .
C30 C 0.0561(7) 0.2063(7) 0.2021(5) 0.072(3) Uani 1 1 d . . . . .
H30 H 0.0405 0.2412 0.1808 0.086 Uiso 1 1 calc R U . . .
C31 C -0.0160(8) 0.1427(9) 0.1884(7) 0.114(6) Uani 1 1 d . . . . .
H31A H -0.0356 0.1110 0.1409 0.172 Uiso 1 1 calc R U . . .
H31B H -0.0573 0.1663 0.2046 0.172 Uiso 1 1 calc R U . . .
H31C H -0.0015 0.1097 0.2109 0.172 Uiso 1 1 calc R U . . .
C32 C 0.0855(7) 0.2536(7) 0.2777(5) 0.072(3) Uani 1 1 d . . . . .
H32A H 0.0897 0.2179 0.2994 0.109 Uiso 1 1 calc R U . . .
H32B H 0.0481 0.2842 0.2927 0.109 Uiso 1 1 calc R U . . .
H32C H 0.1374 0.2884 0.2889 0.109 Uiso 1 1 calc R U . . .
C33 C 0.2749(8) 0.0686(6) 0.2250(6) 0.070(3) Uani 1 1 d . . . . .
H33 H 0.3198 0.0579 0.2053 0.084 Uiso 1 1 calc R U . . .
C34 C 0.2285(9) -0.0097(6) 0.2202(7) 0.100(5) Uani 1 1 d . . . . .
H34A H 0.1774 -0.0041 0.2291 0.151 Uiso 1 1 calc R U . . .
H34B H 0.2587 -0.0245 0.2526 0.151 Uiso 1 1 calc R U . . .
H34C H 0.2199 -0.0499 0.1758 0.151 Uiso 1 1 calc R U . . .
C35 C 0.3100(7) 0.1254(7) 0.2966(6) 0.074(3) Uani 1 1 d . . . . .
H35A H 0.3308 0.1771 0.2989 0.110 Uiso 1 1 calc R U . . .
H35B H 0.3528 0.1081 0.3170 0.110 Uiso 1 1 calc R U . . .
H35C H 0.2690 0.1277 0.3202 0.110 Uiso 1 1 calc R U . . .
C36 C 0.2926(4) 0.2981(5) 0.5261(4) 0.0353(18) Uani 1 1 d . . . . .
C37 C 0.2755(5) 0.2354(5) 0.4650(4) 0.0394(19) Uani 1 1 d . . . . .
H37 H 0.2981 0.2391 0.4313 0.047 Uiso 1 1 calc R U . . .
C38 C 0.2249(6) 0.1687(5) 0.4557(6) 0.057(3) Uani 1 1 d . . . . .
H38 H 0.2127 0.1245 0.4150 0.068 Uiso 1 1 calc R U . . .
C39 C 0.1903(7) 0.1644(6) 0.5059(6) 0.069(3) Uani 1 1 d . . . . .
H39 H 0.1541 0.1175 0.4972 0.083 Uiso 1 1 calc R U . . .
C40 C 0.2069(6) 0.2248(5) 0.5664(6) 0.059(3) Uani 1 1 d . . . . .
H40 H 0.1845 0.2204 0.6001 0.070 Uiso 1 1 calc R U . . .
C41 C 0.2594(5) 0.2942(5) 0.5761(5) 0.042(2) Uani 1 1 d . . . . .
C42 C 0.3520(6) 0.5083(7) 0.8954(5) 0.076(3) Uani 1 1 d D U . . .
C43A C 0.2805(12) 0.491(2) 0.9198(14) 0.081(8) Uani 0.377(19) 1 d D U P A 1
H43A H 0.2504 0.5307 0.9215 0.121 Uiso 0.377(19) 1 calc R U P A 1
H43B H 0.2979 0.4928 0.9640 0.121 Uiso 0.377(19) 1 calc R U P A 1
H43C H 0.2470 0.4399 0.8898 0.121 Uiso 0.377(19) 1 calc R U P A 1
C43B C 0.2902(11) 0.4321(12) 0.8793(10) 0.087(6) Uani 0.623(19) 1 d D U P A 2
H43D H 0.2370 0.4399 0.8690 0.130 Uiso 0.623(19) 1 calc R U P A 2
H43E H 0.2982 0.4188 0.9174 0.130 Uiso 0.623(19) 1 calc R U P A 2
H43F H 0.2967 0.3898 0.8412 0.130 Uiso 0.623(19) 1 calc R U P A 2
C44A C 0.4069(16) 0.5826(14) 0.9550(10) 0.074(7) Uani 0.377(19) 1 d D U P A 1
H44A H 0.4600 0.5910 0.9489 0.111 Uiso 0.377(19) 1 calc R U P A 1
H44B H 0.4092 0.5754 0.9959 0.111 Uiso 0.377(19) 1 calc R U P A 1
H44C H 0.3857 0.6277 0.9575 0.111 Uiso 0.377(19) 1 calc R U P A 1
C44B C 0.3653(14) 0.5604(14) 0.9663(7) 0.096(7) Uani 0.623(19) 1 d D U P A 2
H44D H 0.4092 0.6054 0.9791 0.143 Uiso 0.623(19) 1 calc R U P A 2
H44E H 0.3781 0.5318 0.9935 0.143 Uiso 0.623(19) 1 calc R U P A 2
H44F H 0.3175 0.5780 0.9729 0.143 Uiso 0.623(19) 1 calc R U P A 2
C45A C 0.397(2) 0.4469(19) 0.876(2) 0.084(8) Uani 0.377(19) 1 d D U P A 1
H45A H 0.3642 0.4018 0.8369 0.127 Uiso 0.377(19) 1 calc R U P A 1
H45B H 0.4113 0.4310 0.9126 0.127 Uiso 0.377(19) 1 calc R U P A 1
H45C H 0.4450 0.4676 0.8670 0.127 Uiso 0.377(19) 1 calc R U P A 1
C45B C 0.4249(11) 0.4777(13) 0.8843(13) 0.070(5) Uani 0.623(19) 1 d D U P A 2
H45D H 0.4139 0.4406 0.8384 0.105 Uiso 0.623(19) 1 calc R U P A 2
H45E H 0.4384 0.4518 0.9135 0.105 Uiso 0.623(19) 1 calc R U P A 2
H45F H 0.4692 0.5212 0.8940 0.105 Uiso 0.623(19) 1 calc R U P A 2
C46 C 0.3943(5) 0.6201(6) 0.8273(5) 0.064(3) Uani 1 1 d D U . . .
C47A C 0.4139(19) 0.7043(11) 0.8764(15) 0.083(8) Uani 0.46(2) 1 d D U P B 1
H47A H 0.4212 0.7067 0.9211 0.124 Uiso 0.46(2) 1 calc R U P B 1
H47B H 0.3707 0.7279 0.8665 0.124 Uiso 0.46(2) 1 calc R U P B 1
H47C H 0.4626 0.7327 0.8733 0.124 Uiso 0.46(2) 1 calc R U P B 1
C47B C 0.4411(12) 0.6767(14) 0.8984(9) 0.072(6) Uani 0.54(2) 1 d D U P B 2
H47D H 0.4652 0.6478 0.9213 0.108 Uiso 0.54(2) 1 calc R U P B 2
H47E H 0.4053 0.7024 0.9218 0.108 Uiso 0.54(2) 1 calc R U P B 2
H47F H 0.4824 0.7159 0.8971 0.108 Uiso 0.54(2) 1 calc R U P B 2
C48A C 0.3613(12) 0.6256(16) 0.7610(10) 0.060(6) Uani 0.46(2) 1 d D U P B 1
H48A H 0.3944 0.6703 0.7593 0.089 Uiso 0.46(2) 1 calc R U P B 1
H48B H 0.3072 0.6320 0.7576 0.089 Uiso 0.46(2) 1 calc R U P B 1
H48C H 0.3613 0.5780 0.7243 0.089 Uiso 0.46(2) 1 calc R U P B 1
C48B C 0.3471(11) 0.6611(13) 0.7938(14) 0.074(6) Uani 0.54(2) 1 d D U P B 2
H48D H 0.3813 0.7097 0.7994 0.111 Uiso 0.54(2) 1 calc R U P B 2
H48E H 0.3035 0.6727 0.8135 0.111 Uiso 0.54(2) 1 calc R U P B 2
H48F H 0.3258 0.6276 0.7467 0.111 Uiso 0.54(2) 1 calc R U P B 2
C49A C 0.4668(13) 0.589(2) 0.8153(17) 0.061(7) Uani 0.46(2) 1 d D U P B 1
H49A H 0.4499 0.5351 0.7823 0.091 Uiso 0.46(2) 1 calc R U P B 1
H49B H 0.4984 0.5910 0.8566 0.091 Uiso 0.46(2) 1 calc R U P B 1
H49C H 0.4987 0.6209 0.7994 0.091 Uiso 0.46(2) 1 calc R U P B 1
C49B C 0.4488(15) 0.579(2) 0.7899(13) 0.073(8) Uani 0.54(2) 1 d D U P B 2
H49D H 0.4856 0.6166 0.7826 0.109 Uiso 0.54(2) 1 calc R U P B 2
H49E H 0.4172 0.5381 0.7473 0.109 Uiso 0.54(2) 1 calc R U P B 2
H49F H 0.4784 0.5559 0.8156 0.109 Uiso 0.54(2) 1 calc R U P B 2
C50 C 0.2324(6) 0.5825(8) 0.8448(5) 0.077(4) Uani 1 1 d . . . . .
C51 C 0.2414(7) 0.6454(9) 0.9033(6) 0.088(4) Uani 1 1 d . . . . .
H51 H 0.2924 0.6685 0.9333 0.106 Uiso 1 1 calc R U . . .
C52 C 0.1796(8) 0.6756(11) 0.9199(7) 0.138(8) Uani 1 1 d . . . . .
H52 H 0.1882 0.7194 0.9602 0.165 Uiso 1 1 calc R U . . .
C53 C 0.1030(7) 0.6413(10) 0.8766(7) 0.123(7) Uani 1 1 d . . . . .
H53 H 0.0589 0.6597 0.8881 0.148 Uiso 1 1 calc R U . . .
C54 C 0.0944(7) 0.5813(9) 0.8182(6) 0.098(5) Uani 1 1 d . . . . .
H54 H 0.0431 0.5597 0.7885 0.117 Uiso 1 1 calc R U . . .
C55 C 0.1563(6) 0.5485(8) 0.7984(5) 0.073(4) Uani 1 1 d . . . . .
C56 C 0.1379(6) 0.4934(8) 0.7286(5) 0.064(3) Uani 1 1 d . . . . .
C57 C 0.1128(5) 0.4144(8) 0.7085(5) 0.062(3) Uani 1 1 d . . . . .
C58 C 0.0898(6) 0.3631(7) 0.6408(6) 0.064(3) Uani 1 1 d . . . . .
H58 H 0.0734 0.3086 0.6276 0.077 Uiso 1 1 calc R U . . .
C59 C 0.0914(6) 0.3941(7) 0.5931(5) 0.057(3) Uani 1 1 d . . . . .
C60 C 0.1129(6) 0.4722(7) 0.6128(5) 0.063(3) Uani 1 1 d . . . . .
H60 H 0.1122 0.4920 0.5801 0.076 Uiso 1 1 calc R U . . .
C61 C 0.1360(6) 0.5248(7) 0.6788(5) 0.063(3) Uani 1 1 d . . . . .
C62 C 0.1520(6) 0.6101(7) 0.6954(6) 0.074(3) Uani 1 1 d . . . . .
H62 H 0.1821 0.6382 0.7429 0.089 Uiso 1 1 calc R U . . .
C63 C 0.0734(7) 0.6361(8) 0.6867(8) 0.094(5) Uani 1 1 d . . . . .
H63A H 0.0439 0.6115 0.6402 0.140 Uiso 1 1 calc R U . . .
H63B H 0.0851 0.6927 0.7018 0.140 Uiso 1 1 calc R U . . .
H63C H 0.0418 0.6205 0.7128 0.140 Uiso 1 1 calc R U . . .
C64 C 0.2014(7) 0.6355(8) 0.6548(7) 0.091(4) Uani 1 1 d . . . . .
H64A H 0.2499 0.6172 0.6584 0.136 Uiso 1 1 calc R U . . .
H64B H 0.2148 0.6923 0.6716 0.136 Uiso 1 1 calc R U . . .
H64C H 0.1709 0.6131 0.6085 0.136 Uiso 1 1 calc R U . . .
C65 C 0.1036(6) 0.3794(8) 0.7587(7) 0.084(4) Uani 1 1 d . . . . .
H65 H 0.1342 0.4197 0.8033 0.101 Uiso 1 1 calc R U . . .
C66 C 0.1344(8) 0.3082(10) 0.7480(9) 0.118(6) Uani 1 1 d . . . . .
H66A H 0.1034 0.2664 0.7057 0.177 Uiso 1 1 calc R U . . .
H66B H 0.1301 0.2918 0.7836 0.177 Uiso 1 1 calc R U . . .
H66C H 0.1898 0.3198 0.7477 0.177 Uiso 1 1 calc R U . . .
C67 C 0.0169(7) 0.3618(10) 0.7593(7) 0.103(5) Uani 1 1 d . . . . .
H67A H -0.0001 0.4104 0.7746 0.155 Uiso 1 1 calc R U . . .
H67B H 0.0110 0.3362 0.7890 0.155 Uiso 1 1 calc R U . . .
H67C H -0.0157 0.3275 0.7147 0.155 Uiso 1 1 calc R U . . .
C68 C 0.0647(8) 0.3365(8) 0.5205(7) 0.085(4) Uani 1 1 d . . . . .
H68 H 0.0746 0.2855 0.5182 0.103 Uiso 1 1 calc R U . . .
C69 C -0.0233(8) 0.3245(11) 0.4933(7) 0.133(7) Uani 1 1 d . . . . .
H69A H -0.0522 0.3018 0.5173 0.199 Uiso 1 1 calc R U . . .
H69B H -0.0394 0.2892 0.4464 0.199 Uiso 1 1 calc R U . . .
H69C H -0.0351 0.3746 0.4985 0.199 Uiso 1 1 calc R U . . .
C70 C 0.1142(9) 0.3642(9) 0.4784(6) 0.097(5) Uani 1 1 d . . . . .
H70A H 0.1045 0.4136 0.4791 0.145 Uiso 1 1 calc R U . . .
H70B H 0.0982 0.3249 0.4329 0.145 Uiso 1 1 calc R U . . .
H70C H 0.1705 0.3712 0.4974 0.145 Uiso 1 1 calc R U . . .
C71 C 0.7514(4) 0.4313(4) 0.5966(4) 0.0335(17) Uani 1 1 d . . . . .
C72 C 0.8084(5) 0.4753(5) 0.5797(4) 0.0392(19) Uani 1 1 d . . . . .
H72 H 0.7938 0.5029 0.5538 0.047 Uiso 1 1 calc R U . . .
C73 C 0.8862(5) 0.4759(6) 0.6028(5) 0.054(2) Uani 1 1 d . . . . .
H73 H 0.9261 0.5054 0.5931 0.065 Uiso 1 1 calc R U . . .
C74 C 0.9081(5) 0.4341(6) 0.6403(5) 0.051(2) Uani 1 1 d . . . . .
H74 H 0.9623 0.4361 0.6550 0.061 Uiso 1 1 calc R U . . .
C75 C 0.8535(5) 0.3907(5) 0.6560(5) 0.047(2) Uani 1 1 d . . . . .
H75 H 0.8685 0.3628 0.6815 0.057 Uiso 1 1 calc R U . . .
C76 C 0.7731(5) 0.3893(5) 0.6325(4) 0.0351(18) Uani 1 1 d . . . . .
C77 C 0.7508(6) 0.2817(6) 0.8489(5) 0.061(3) Uani 1 1 d D . . . .
C78A C 0.7551(19) 0.2299(18) 0.8864(17) 0.063(11) Uani 0.31(2) 1 d D . P C 1
H78A H 0.8064 0.2479 0.9191 0.095 Uiso 0.31(2) 1 calc R U P C 1
H78B H 0.7488 0.1762 0.8555 0.095 Uiso 0.31(2) 1 calc R U P C 1
H78C H 0.7130 0.2323 0.9088 0.095 Uiso 0.31(2) 1 calc R U P C 1
C78B C 0.7937(12) 0.2186(11) 0.8304(10) 0.104(11) Uani 0.69(2) 1 d D . P C 2
H78D H 0.8048 0.2110 0.7881 0.157 Uiso 0.69(2) 1 calc R U P C 2
H78E H 0.7609 0.1702 0.8266 0.157 Uiso 0.69(2) 1 calc R U P C 2
H78F H 0.8434 0.2333 0.8644 0.157 Uiso 0.69(2) 1 calc R U P C 2
C79A C 0.766(2) 0.3678(11) 0.8927(19) 0.067(12) Uani 0.31(2) 1 d D . P C 1
H79A H 0.7744 0.3982 0.8668 0.100 Uiso 0.31(2) 1 calc R U P C 1
H79B H 0.8131 0.3831 0.9294 0.100 Uiso 0.31(2) 1 calc R U P C 1
H79C H 0.7205 0.3777 0.9100 0.100 Uiso 0.31(2) 1 calc R U P C 1
C79B C 0.7380(11) 0.2957(13) 0.9174(7) 0.091(8) Uani 0.69(2) 1 d D . P C 2
H79D H 0.7124 0.3388 0.9313 0.137 Uiso 0.69(2) 1 calc R U P C 2
H79E H 0.7890 0.3087 0.9493 0.137 Uiso 0.69(2) 1 calc R U P C 2
H79F H 0.7044 0.2486 0.9151 0.137 Uiso 0.69(2) 1 calc R U P C 2
C80A C 0.8092(18) 0.259(2) 0.8074(16) 0.070(12) Uani 0.31(2) 1 d D . P C 1
H80A H 0.8049 0.2823 0.7754 0.105 Uiso 0.31(2) 1 calc R U P C 1
H80B H 0.7970 0.2022 0.7841 0.105 Uiso 0.31(2) 1 calc R U P C 1
H80C H 0.8631 0.2778 0.8364 0.105 Uiso 0.31(2) 1 calc R U P C 1
C80B C 0.8012(13) 0.3591(9) 0.8546(11) 0.094(8) Uani 0.69(2) 1 d D . P C 2
H80D H 0.8143 0.3510 0.8129 0.140 Uiso 0.69(2) 1 calc R U P C 2
H80E H 0.8499 0.3760 0.8901 0.140 Uiso 0.69(2) 1 calc R U P C 2
H80F H 0.7711 0.3990 0.8645 0.140 Uiso 0.69(2) 1 calc R U P C 2
C81 C 0.5768(6) 0.2959(6) 0.8139(5) 0.066(3) Uani 1 1 d D U . . .
C82A C 0.5772(18) 0.2777(19) 0.8752(12) 0.057(6) Uani 0.40(2) 1 d D U P D 1
H82A H 0.5735 0.2221 0.8629 0.086 Uiso 0.40(2) 1 calc R U P D 1
H82B H 0.5321 0.2914 0.8917 0.086 Uiso 0.40(2) 1 calc R U P D 1
H82C H 0.6263 0.3080 0.9096 0.086 Uiso 0.40(2) 1 calc R U P D 1
C82B C 0.5389(13) 0.2717(14) 0.8592(11) 0.072(6) Uani 0.60(2) 1 d D U P D 2
H82D H 0.5105 0.2168 0.8363 0.109 Uiso 0.60(2) 1 calc R U P D 2
H82E H 0.5017 0.3035 0.8727 0.109 Uiso 0.60(2) 1 calc R U P D 2
H82F H 0.5795 0.2791 0.8982 0.109 Uiso 0.60(2) 1 calc R U P D 2
C83A C 0.4976(12) 0.2393(18) 0.7671(14) 0.070(7) Uani 0.40(2) 1 d D U P D 1
H83A H 0.4908 0.2403 0.7236 0.105 Uiso 0.40(2) 1 calc R U P D 1
H83B H 0.4540 0.2553 0.7850 0.105 Uiso 0.40(2) 1 calc R U P D 1
H83C H 0.4979 0.1865 0.7632 0.105 Uiso 0.40(2) 1 calc R U P D 1
C83B C 0.5147(12) 0.2888(15) 0.7543(8) 0.077(6) Uani 0.60(2) 1 d D U P D 2
H83D H 0.4887 0.2339 0.7271 0.115 Uiso 0.60(2) 1 calc R U P D 2
H83E H 0.5400 0.3110 0.7283 0.115 Uiso 0.60(2) 1 calc R U P D 2
H83F H 0.4755 0.3170 0.7691 0.115 Uiso 0.60(2) 1 calc R U P D 2
C84A C 0.582(2) 0.3775(13) 0.820(2) 0.076(8) Uani 0.40(2) 1 d D U P D 1
H84A H 0.5897 0.3807 0.7792 0.114 Uiso 0.40(2) 1 calc R U P D 1
H84B H 0.6260 0.4131 0.8572 0.114 Uiso 0.40(2) 1 calc R U P D 1
H84C H 0.5325 0.3918 0.8268 0.114 Uiso 0.40(2) 1 calc R U P D 1
C84B C 0.6095(13) 0.3856(8) 0.8460(11) 0.058(5) Uani 0.60(2) 1 d D U P D 2
H84D H 0.6488 0.4009 0.8879 0.087 Uiso 0.60(2) 1 calc R U P D 2
H84E H 0.5661 0.4108 0.8538 0.087 Uiso 0.60(2) 1 calc R U P D 2
H84F H 0.6340 0.4016 0.8163 0.087 Uiso 0.60(2) 1 calc R U P D 2
C85 C 0.6169(5) 0.1476(5) 0.7439(5) 0.046(2) Uani 1 1 d . . . . .
C86 C 0.5997(7) 0.1101(6) 0.7832(6) 0.065(3) Uani 1 1 d . . . . .
H86 H 0.6133 0.1398 0.8295 0.078 Uiso 1 1 calc R U . . .
C87 C 0.5647(7) 0.0338(7) 0.7597(6) 0.070(3) Uani 1 1 d . . . . .
H87 H 0.5552 0.0107 0.7890 0.084 Uiso 1 1 calc R U . . .
C88 C 0.5430(7) -0.0105(6) 0.6925(7) 0.073(3) Uani 1 1 d . . . . .
H88 H 0.5158 -0.0637 0.6749 0.087 Uiso 1 1 calc R U . . .
C89 C 0.5611(6) 0.0232(5) 0.6519(5) 0.053(2) Uani 1 1 d . . . . .
H89 H 0.5485 -0.0082 0.6060 0.063 Uiso 1 1 calc R U . . .
C90 C 0.5980(5) 0.1031(5) 0.6752(5) 0.046(2) Uani 1 1 d . . . . .
C91 C 0.6146(5) 0.1293(4) 0.6223(4) 0.040(2) Uani 1 1 d . . . . .
C92 C 0.6888(5) 0.1310(4) 0.6082(4) 0.042(2) Uani 1 1 d . . . . .
C93 C 0.7002(5) 0.1438(5) 0.5535(4) 0.043(2) Uani 1 1 d . . . . .
H93 H 0.7502 0.1451 0.5443 0.052 Uiso 1 1 calc R U . . .
C94 C 0.6386(6) 0.1546(5) 0.5122(4) 0.044(2) Uani 1 1 d . . . . .
C95 C 0.5674(5) 0.1530(4) 0.5262(4) 0.0392(19) Uani 1 1 d . . . . .
H95 H 0.5259 0.1607 0.4979 0.047 Uiso 1 1 calc R U . . .
C96 C 0.5526(5) 0.1404(4) 0.5807(4) 0.0396(19) Uani 1 1 d . . . . .
C97 C 0.4702(5) 0.1365(5) 0.5895(4) 0.045(2) Uani 1 1 d . . . . .
H97 H 0.4720 0.1352 0.6334 0.054 Uiso 1 1 calc R U . . .
C98 C 0.4398(7) 0.2077(6) 0.5891(6) 0.069(3) Uani 1 1 d . . . . .
H98A H 0.4816 0.2551 0.6161 0.104 Uiso 1 1 calc R U . . .
H98B H 0.3940 0.2099 0.6072 0.104 Uiso 1 1 calc R U . . .
H98C H 0.4244 0.2033 0.5438 0.104 Uiso 1 1 calc R U . . .
C99 C 0.4118(6) 0.0636(7) 0.5378(5) 0.070(3) Uani 1 1 d . . . . .
H99A H 0.4049 0.0656 0.4946 0.105 Uiso 1 1 calc R U . . .
H99B H 0.3610 0.0599 0.5486 0.105 Uiso 1 1 calc R U . . .
H99C H 0.4315 0.0181 0.5367 0.105 Uiso 1 1 calc R U . . .
C100 C 0.7559(5) 0.1133(5) 0.6492(5) 0.053(2) Uani 1 1 d . . . . .
H100 H 0.7438 0.1188 0.6917 0.064 Uiso 1 1 calc R U . . .
C101 C 0.7619(6) 0.0293(6) 0.6134(6) 0.066(3) Uani 1 1 d . . . . .
H10D H 0.7130 -0.0068 0.6078 0.099 Uiso 1 1 calc R U . . .
H10E H 0.8064 0.0196 0.6396 0.099 Uiso 1 1 calc R U . . .
H10F H 0.7701 0.0216 0.5702 0.099 Uiso 1 1 calc R U . . .
C102 C 0.8368(6) 0.1692(7) 0.6651(6) 0.078(4) Uani 1 1 d . . . . .
H10G H 0.8537 0.1590 0.6247 0.116 Uiso 1 1 calc R U . . .
H10H H 0.8758 0.1610 0.6972 0.116 Uiso 1 1 calc R U . . .
H10I H 0.8320 0.2230 0.6836 0.116 Uiso 1 1 calc R U . . .
C103 C 0.6506(6) 0.1620(5) 0.4488(5) 0.049(2) Uani 1 1 d . . . . .
H103 H 0.5994 0.1649 0.4237 0.059 Uiso 1 1 calc R U . . .
C104 C 0.6743(7) 0.0923(6) 0.4049(5) 0.067(3) Uani 1 1 d . . . . .
H10J H 0.7240 0.0877 0.4288 0.101 Uiso 1 1 calc R U . . .
H10K H 0.6811 0.0988 0.3653 0.101 Uiso 1 1 calc R U . . .
H10L H 0.6331 0.0452 0.3924 0.101 Uiso 1 1 calc R U . . .
C105 C 0.7122(7) 0.2373(6) 0.4662(5) 0.062(3) Uani 1 1 d . . . . .
H10M H 0.6928 0.2822 0.4900 0.094 Uiso 1 1 calc R U . . .
H10N H 0.7212 0.2400 0.4257 0.094 Uiso 1 1 calc R U . . .
H10O H 0.7618 0.2379 0.4941 0.094 Uiso 1 1 calc R U . . .
S1 S 0.9976(5) 0.5154(5) 1.0161(3) 0.110(3) Uani 0.5 1 d G U P E -1
F1 F 1.1083(6) 0.4985(9) 0.9517(6) 0.158(7) Uani 0.5 1 d G U P E -1
F2 F 1.0203(9) 0.3928(6) 0.9229(5) 0.177(8) Uani 0.5 1 d G U P E -1
F3 F 0.9928(8) 0.4807(8) 0.8904(3) 0.125(6) Uani 0.5 1 d G U P E -1
O1 O 1.0148(8) 0.5964(5) 1.0272(5) 0.139(7) Uani 0.5 1 d G U P E -1
O2 O 1.0460(6) 0.4965(7) 1.0641(3) 0.098(6) Uani 0.5 1 d G U P E -1
O3 O 0.9148(4) 0.4764(8) 0.9944(5) 0.134(7) Uani 0.5 1 d G U P E -1
C1S C 1.0313(6) 0.4697(6) 0.9417(3) 0.130(6) Uani 0.5 1 d G U P E -1
S2A S 0.3835(13) 0.0656(13) 0.8340(11) 0.193(9) Uani 0.25 1 d G U P F -1
F4A F 0.5072(15) 0.1850(18) 0.9057(16) 0.192(8) Uani 0.25 1 d G U P F -1
F5A F 0.4523(19) 0.135(2) 0.9627(11) 0.192(8) Uani 0.25 1 d G U P F -1
F6A F 0.397(2) 0.2074(15) 0.9235(19) 0.192(8) Uani 0.25 1 d G U P F -1
O4A O 0.437(2) 0.0153(15) 0.8293(18) 0.236(14) Uani 0.25 1 d G U P F -1
O5A O 0.374(2) 0.097(2) 0.7848(13) 0.218(14) Uani 0.25 1 d G U P F -1
O6A O 0.3119(14) 0.0407(19) 0.8495(17) 0.223(14) Uani 0.25 1 d G U P F -1
C2SA C 0.4376(13) 0.1526(13) 0.9101(12) 0.189(9) Uani 0.25 1 d G U P F -1
S2B S 0.4175(8) 0.2080(9) 0.9467(10) 0.121(6) Uani 0.25 1 d G U P G -2
F4B F 0.394(2) 0.0626(11) 0.9364(19) 0.183(8) Uani 0.25 1 d G U P G -2
F5B F 0.403(2) 0.0735(15) 0.8469(12) 0.183(8) Uani 0.25 1 d G U P G -2
F6B F 0.5074(16) 0.1068(16) 0.9268(19) 0.183(8) Uani 0.25 1 d G U P G -2
O4B O 0.4618(16) 0.2455(14) 0.9148(16) 0.176(11) Uani 0.25 1 d G U P G -2
O5B O 0.4510(17) 0.2331(14) 1.0165(9) 0.172(12) Uani 0.25 1 d G U P G -2
O6B O 0.3329(9) 0.1953(15) 0.9257(17) 0.183(12) Uani 0.25 1 d G U P G -2
C2SB C 0.4312(14) 0.1079(10) 0.9125(12) 0.174(8) Uani 0.25 1 d G U P G -2
S3A S 0.3347(3) 0.8985(3) 1.0361(2) 0.0732(16) Uani 0.655(8) 1 d G U P H -1
F7A F 0.2910(7) 0.8240(5) 0.9056(3) 0.151(5) Uani 0.655(8) 1 d G U P H -1
F8A F 0.3185(8) 0.9485(6) 0.9406(4) 0.159(6) Uani 0.655(8) 1 d G U P H -1
F9A F 0.4119(6) 0.8897(7) 0.9452(5) 0.169(6) Uani 0.655(8) 1 d G U P H -1
O7A O 0.3901(5) 0.9720(4) 1.0783(3) 0.102(4) Uani 0.655(8) 1 d G U P H -1
O8A O 0.3589(6) 0.8305(4) 1.0385(4) 0.084(4) Uani 0.655(8) 1 d G U P H -1
O9A O 0.2527(4) 0.8973(6) 1.0333(4) 0.114(5) Uani 0.655(8) 1 d G U P H -1
C3SA C 0.3392(5) 0.8898(4) 0.9528(3) 0.117(5) Uani 0.655(8) 1 d G U P H -1
S3B S 0.3726(10) 0.8999(7) 1.0403(6) 0.108(5) Uani 0.345(8) 1 d G U P H -2
F7B F 0.4383(17) 1.0023(11) 1.0001(13) 0.187(10) Uani 0.345(8) 1 d G U P H -2
F8B F 0.5006(12) 0.9135(15) 0.9974(13) 0.182(10) Uani 0.345(8) 1 d G U P H -2
F9B F 0.3920(16) 0.8868(15) 0.9237(7) 0.177(10) Uani 0.345(8) 1 d G U P H -2
O7B O 0.3693(14) 0.8180(7) 1.0192(11) 0.107(8) Uani 0.345(8) 1 d G U P H -2
O8B O 0.2985(10) 0.9190(14) 1.0223(11) 0.148(9) Uani 0.345(8) 1 d G U P H -2
O9B O 0.4219(14) 0.9493(12) 1.1060(6) 0.147(10) Uani 0.345(8) 1 d G U P H -2
C3SB C 0.4286(12) 0.9270(10) 0.9879(8) 0.153(7) Uani 0.345(8) 1 d G U P H -2

loop_
_atom_site_aniso_label
_atom_site_aniso_U_11
_atom_site_aniso_U_22
_atom_site_aniso_U_33
_atom_site_aniso_U_23
_atom_site_aniso_U_13
_atom_site_aniso_U_12
I1 0.0301(2) 0.0268(2) 0.0363(3) 0.0156(2) 0.0046(2) 0.00810(19)
I2 0.0239(2) 0.0310(2) 0.0314(2) 0.0129(2) 0.00124(18) 0.00458(19)
I3 0.0285(2) 0.0341(2) 0.0283(2) 0.0165(2) 0.00428(18) 0.00811(19)
I4 0.0268(2) 0.0354(3) 0.0334(3) 0.0149(2) 0.00809(19) 0.0116(2)
Ag1 0.0429(3) 0.0435(3) 0.0374(3) 0.0157(3) -0.0009(3) 0.0070(3)
Ag2 0.0388(3) 0.0689(5) 0.0414(4) 0.0249(3) 0.0131(3) 0.0113(3)
Ag3 0.0456(3) 0.0349(3) 0.0413(3) 0.0213(3) 0.0029(3) 0.0093(3)
Mo1 0.0221(3) 0.0259(3) 0.0262(3) 0.0116(2) 0.0028(2) 0.0069(2)
Mo2 0.0219(3) 0.0265(3) 0.0266(3) 0.0127(2) 0.0036(2) 0.0054(2)
Mo3 0.0212(3) 0.0264(3) 0.0273(3) 0.0136(2) 0.0032(2) 0.0070(2)
P1 0.0385(12) 0.0510(14) 0.0464(13) 0.0217(11) -0.0059(10) 0.0065(10)
P2 0.0323(11) 0.0846(19) 0.0377(12) 0.0215(13) 0.0117(10) 0.0123(12)
P3 0.0551(14) 0.0402(12) 0.0349(12) 0.0162(10) 0.0031(10) 0.0068(11)
N1 0.037(4) 0.033(3) 0.024(3) 0.008(3) 0.003(3) 0.009(3)
N2 0.036(4) 0.030(3) 0.031(3) 0.009(3) 0.006(3) 0.012(3)
N3 0.050(4) 0.032(4) 0.036(4) 0.013(3) 0.007(3) 0.012(3)
N4 0.033(3) 0.032(3) 0.030(3) 0.013(3) 0.008(3) 0.001(3)
N5 0.034(3) 0.039(4) 0.029(3) 0.013(3) 0.010(3) 0.006(3)
N6 0.035(4) 0.044(4) 0.052(4) 0.026(4) 0.015(3) 0.003(3)
N7 0.028(3) 0.027(3) 0.038(4) 0.017(3) 0.002(3) 0.011(3)
N8 0.036(4) 0.036(4) 0.042(4) 0.026(3) 0.006(3) 0.013(3)
N9 0.035(4) 0.032(3) 0.035(4) 0.015(3) -0.001(3) 0.012(3)
C1 0.034(4) 0.027(4) 0.040(4) 0.014(3) 0.009(4) 0.006(3)
C2 0.034(4) 0.029(4) 0.049(5) 0.014(4) 0.007(4) 0.009(3)
C3 0.050(5) 0.053(6) 0.059(6) 0.029(5) 0.022(5) 0.025(5)
C4 0.068(7) 0.042(5) 0.049(6) 0.014(4) 0.017(5) 0.023(5)
C5 0.070(6) 0.037(5) 0.040(5) 0.011(4) 0.025(5) 0.014(5)
C6 0.034(4) 0.037(4) 0.042(5) 0.019(4) 0.007(4) 0.000(4)
C7 0.056(6) 0.047(6) 0.059(6) 0.012(5) -0.001(5) 0.008(5)
C8 0.084(8) 0.072(7) 0.040(6) 0.009(5) 0.003(5) 0.022(6)
C9 0.077(8) 0.053(7) 0.090(9) 0.008(6) -0.005(7) 0.017(6)
C10 0.069(8) 0.086(9) 0.071(8) 0.024(7) 0.010(6) 0.039(7)
C11 0.055(6) 0.066(7) 0.073(7) 0.047(6) 0.006(5) 0.008(5)
C12 0.045(6) 0.082(8) 0.107(10) 0.048(8) 0.024(6) 0.008(6)
C13 0.083(9) 0.084(9) 0.111(11) 0.063(8) 0.021(8) 0.033(7)
C14 0.052(6) 0.091(8) 0.058(7) 0.042(6) 0.010(5) 0.009(6)
C15 0.034(5) 0.074(7) 0.039(5) 0.019(5) 0.001(4) 0.014(5)
C16 0.044(6) 0.111(9) 0.044(6) 0.038(6) 0.002(4) 0.019(6)
C17 0.039(6) 0.169(15) 0.043(6) 0.035(8) 0.004(5) 0.025(8)
C18 0.046(7) 0.155(15) 0.055(8) 0.029(9) 0.002(6) 0.000(8)
C19 0.061(7) 0.109(11) 0.059(7) 0.019(7) 0.005(6) -0.026(7)
C20 0.053(6) 0.066(7) 0.042(6) 0.011(5) 0.000(5) -0.010(5)
C21 0.070(7) 0.038(5) 0.051(6) 0.012(5) 0.015(5) -0.008(5)
C22 0.067(7) 0.048(6) 0.047(6) 0.008(5) 0.015(5) -0.008(5)
C23 0.077(7) 0.051(6) 0.054(6) 0.019(5) 0.025(6) 0.006(5)
C24 0.076(7) 0.038(5) 0.059(6) 0.010(5) 0.034(6) 0.006(5)
C25 0.091(8) 0.035(5) 0.057(6) 0.015(5) 0.023(6) -0.005(5)
C26 0.065(6) 0.030(4) 0.035(5) -0.001(4) 0.017(4) -0.010(4)
C27 0.090(9) 0.050(6) 0.043(6) 0.005(5) 0.017(6) -0.004(6)
C28 0.107(10) 0.103(10) 0.055(7) 0.034(7) 0.047(7) 0.036(8)
C29 0.113(11) 0.062(7) 0.061(8) 0.001(6) 0.018(7) -0.019(7)
C30 0.062(7) 0.095(9) 0.047(6) 0.018(6) 0.016(5) 0.016(6)
C31 0.062(8) 0.148(14) 0.093(11) 0.018(10) 0.030(8) -0.021(9)
C32 0.076(8) 0.095(9) 0.053(6) 0.029(6) 0.024(6) 0.035(7)
C33 0.104(9) 0.063(7) 0.063(7) 0.032(6) 0.042(7) 0.037(7)
C34 0.153(15) 0.048(7) 0.091(10) 0.028(7) 0.020(10) 0.015(8)
C35 0.088(9) 0.072(8) 0.071(8) 0.037(7) 0.022(7) 0.030(7)
C36 0.028(4) 0.041(4) 0.043(5) 0.022(4) 0.008(3) 0.018(4)
C37 0.043(5) 0.038(4) 0.041(5) 0.021(4) 0.011(4) 0.010(4)
C38 0.057(6) 0.029(5) 0.074(7) 0.007(5) 0.026(5) 0.004(4)
C39 0.067(7) 0.041(6) 0.098(9) 0.025(6) 0.032(7) 0.007(5)
C40 0.063(6) 0.041(5) 0.084(8) 0.035(6) 0.037(6) 0.005(5)
C41 0.033(4) 0.042(5) 0.070(6) 0.032(5) 0.026(4) 0.020(4)
C42 0.052(5) 0.140(9) 0.045(5) 0.050(6) 0.011(4) 0.022(5)
C43A 0.056(10) 0.16(2) 0.044(13) 0.061(13) 0.014(8) 0.023(10)
C43B 0.064(9) 0.144(12) 0.066(11) 0.059(9) 0.019(8) 0.020(8)
C44A 0.061(12) 0.146(13) 0.036(9) 0.061(9) 0.012(8) 0.028(10)
C44B 0.082(13) 0.160(14) 0.052(7) 0.048(8) 0.022(7) 0.030(11)
C45A 0.062(15) 0.137(15) 0.075(16) 0.062(13) 0.028(14) 0.022(12)
C45B 0.060(9) 0.097(13) 0.069(12) 0.052(11) 0.015(8) 0.018(9)
C46 0.036(4) 0.064(6) 0.078(6) 0.015(5) 0.019(4) 0.002(4)
C47A 0.067(15) 0.073(9) 0.087(12) 0.015(8) 0.016(10) 0.010(9)
C47B 0.048(10) 0.063(12) 0.083(8) 0.009(7) 0.024(7) -0.001(8)
C48A 0.027(9) 0.065(13) 0.077(9) 0.017(8) 0.024(7) 0.001(9)
C48B 0.039(9) 0.072(12) 0.101(13) 0.024(10) 0.024(9) 0.007(8)
C49A 0.025(8) 0.057(12) 0.078(15) 0.013(12) 0.014(10) -0.013(8)
C49B 0.043(12) 0.082(14) 0.075(13) 0.012(12) 0.021(10) 0.008(12)
C50 0.037(5) 0.134(11) 0.043(6) 0.011(6) 0.023(5) 0.022(6)
C51 0.050(7) 0.142(12) 0.058(7) 0.020(8) 0.023(6) 0.023(7)
C52 0.067(9) 0.206(19) 0.084(10) -0.016(11) 0.035(8) 0.051(11)
C53 0.047(7) 0.187(17) 0.076(9) -0.017(10) 0.020(6) 0.039(9)
C54 0.040(6) 0.153(13) 0.065(8) 0.003(8) 0.013(5) 0.036(7)
C55 0.037(5) 0.123(10) 0.054(6) 0.027(7) 0.014(5) 0.025(6)
C56 0.032(5) 0.097(9) 0.050(6) 0.020(6) 0.000(4) 0.019(6)
C57 0.023(4) 0.115(10) 0.058(7) 0.042(7) 0.011(4) 0.027(6)
C58 0.048(6) 0.082(8) 0.077(8) 0.039(7) 0.026(5) 0.030(6)
C59 0.043(5) 0.076(7) 0.058(6) 0.029(6) 0.011(5) 0.029(5)
C60 0.057(6) 0.076(8) 0.058(7) 0.023(6) 0.014(5) 0.031(6)
C61 0.035(5) 0.096(9) 0.053(6) 0.022(6) 0.014(4) 0.019(5)
C62 0.047(6) 0.074(8) 0.077(8) 0.006(6) 0.013(6) 0.016(6)
C63 0.054(7) 0.085(9) 0.150(14) 0.055(9) 0.029(8) 0.020(7)
C64 0.068(8) 0.095(10) 0.131(13) 0.058(9) 0.038(8) 0.036(7)
C65 0.046(6) 0.126(11) 0.107(10) 0.075(9) 0.011(6) 0.037(7)
C66 0.060(8) 0.170(16) 0.165(16) 0.115(14) 0.021(9) 0.032(10)
C67 0.056(7) 0.176(16) 0.122(12) 0.107(12) 0.024(8) 0.037(9)
C68 0.086(9) 0.091(9) 0.079(9) 0.030(8) 0.021(7) 0.035(8)
C69 0.064(9) 0.184(18) 0.078(10) -0.003(11) -0.005(8) 0.005(10)
C70 0.113(12) 0.132(13) 0.061(8) 0.041(8) 0.040(8) 0.054(10)
C71 0.030(4) 0.027(4) 0.040(4) 0.013(3) 0.003(3) 0.009(3)
C72 0.035(4) 0.042(5) 0.044(5) 0.023(4) 0.006(4) 0.012(4)
C73 0.024(4) 0.078(7) 0.064(6) 0.035(6) 0.008(4) 0.010(4)
C74 0.033(5) 0.072(7) 0.060(6) 0.037(5) 0.015(4) 0.023(5)
C75 0.041(5) 0.056(6) 0.049(5) 0.026(5) 0.004(4) 0.023(4)
C76 0.034(4) 0.039(4) 0.032(4) 0.015(4) 0.001(3) 0.016(4)
C77 0.062(7) 0.073(7) 0.044(6) 0.032(5) -0.009(5) 0.008(6)
C78A 0.045(18) 0.06(2) 0.08(3) 0.01(2) 0.013(18) 0.013(16)
C78B 0.099(16) 0.067(13) 0.083(16) -0.012(12) -0.053(13) 0.044(12)
C79A 0.06(2) 0.039(18) 0.08(3) 0.02(2) 0.00(2) -0.003(16)
C79B 0.076(13) 0.120(19) 0.052(11) 0.027(12) -0.012(9) 0.008(12)
C80A 0.08(3) 0.05(2) 0.06(2) 0.016(18) -0.01(2) 0.03(2)
C80B 0.099(18) 0.056(11) 0.074(15) 0.010(10) -0.031(12) -0.015(11)
C81 0.051(5) 0.077(6) 0.060(5) 0.018(5) 0.013(4) 0.016(5)
C82A 0.043(14) 0.060(13) 0.059(9) 0.006(9) 0.022(9) 0.022(12)
C82B 0.056(12) 0.078(12) 0.072(10) 0.023(9) 0.015(9) 0.010(10)
C83A 0.050(10) 0.087(13) 0.062(11) 0.019(9) 0.016(8) 0.014(9)
C83B 0.068(10) 0.086(13) 0.062(8) 0.018(8) 0.008(7) 0.022(9)
C84A 0.047(16) 0.082(9) 0.097(19) 0.034(10) 0.011(14) 0.024(9)
C84B 0.053(11) 0.069(7) 0.062(10) 0.026(6) 0.023(8) 0.033(6)
C85 0.046(5) 0.045(5) 0.049(5) 0.030(4) 0.002(4) 0.000(4)
C86 0.074(7) 0.071(7) 0.064(7) 0.050(6) 0.008(6) 0.006(6)
C87 0.078(8) 0.074(8) 0.076(8) 0.057(7) 0.017(6) 0.007(6)
C88 0.077(8) 0.048(6) 0.097(10) 0.048(7) 0.007(7) 0.002(6)
C89 0.053(6) 0.038(5) 0.058(6) 0.023(5) -0.002(5) 0.002(4)
C90 0.038(5) 0.036(4) 0.065(6) 0.033(5) -0.001(4) 0.001(4)
C91 0.051(5) 0.027(4) 0.039(5) 0.014(4) 0.002(4) 0.008(4)
C92 0.047(5) 0.020(4) 0.047(5) 0.011(4) -0.003(4) -0.001(4)
C93 0.044(5) 0.034(4) 0.051(5) 0.018(4) 0.012(4) 0.006(4)
C94 0.057(6) 0.034(4) 0.039(5) 0.017(4) 0.001(4) 0.014(4)
C95 0.050(5) 0.032(4) 0.038(5) 0.018(4) 0.004(4) 0.016(4)
C96 0.048(5) 0.027(4) 0.040(5) 0.014(4) 0.004(4) 0.007(4)
C97 0.055(6) 0.039(5) 0.042(5) 0.019(4) 0.007(4) 0.016(4)
C98 0.087(8) 0.054(6) 0.091(9) 0.036(6) 0.048(7) 0.044(6)
C99 0.052(6) 0.083(8) 0.063(7) 0.018(6) 0.011(5) 0.020(6)
C100 0.047(5) 0.042(5) 0.066(6) 0.026(5) -0.001(5) 0.010(4)
C101 0.060(6) 0.062(7) 0.081(8) 0.040(6) 0.000(6) 0.026(5)
C102 0.048(6) 0.082(8) 0.108(10) 0.064(8) -0.009(6) 0.005(6)
C103 0.052(6) 0.047(5) 0.047(5) 0.019(4) 0.013(4) 0.012(4)
C104 0.108(9) 0.055(6) 0.052(6) 0.028(5) 0.022(6) 0.041(6)
C105 0.079(8) 0.058(6) 0.052(6) 0.030(5) 0.010(5) 0.012(6)
S1 0.090(4) 0.122(7) 0.081(7) 0.025(6) -0.037(5) 0.043(5)
F1 0.140(10) 0.193(15) 0.150(14) 0.088(12) -0.006(8) 0.076(9)
F2 0.238(18) 0.154(11) 0.131(14) 0.058(9) 0.003(12) 0.084(10)
F3 0.125(12) 0.158(14) 0.103(9) 0.064(10) -0.003(8) 0.075(11)
O1 0.165(16) 0.129(9) 0.099(13) 0.047(9) -0.033(11) 0.051(8)
O2 0.071(10) 0.111(12) 0.088(10) 0.042(9) -0.036(8) 0.019(9)
O3 0.094(8) 0.159(15) 0.094(12) 0.019(11) -0.033(7) 0.036(8)
C1S 0.140(11) 0.146(11) 0.102(9) 0.055(9) -0.008(7) 0.073(9)
S2A 0.148(14) 0.182(15) 0.233(16) 0.058(13) 0.083(13) 0.024(11)
F4A 0.126(13) 0.205(14) 0.233(16) 0.059(13) 0.107(12) 0.009(11)
F5A 0.126(13) 0.205(14) 0.233(16) 0.059(13) 0.107(12) 0.009(11)
F6A 0.126(13) 0.205(14) 0.233(16) 0.059(13) 0.107(12) 0.009(11)
O4A 0.20(2) 0.23(2) 0.26(3) 0.063(19) 0.08(2) 0.054(19)
O5A 0.18(3) 0.22(3) 0.25(2) 0.073(19) 0.091(18) 0.03(2)
O6A 0.165(18) 0.23(3) 0.26(3) 0.09(2) 0.090(18) 0.031(16)
C2SA 0.123(14) 0.201(15) 0.230(16) 0.060(13) 0.104(13) 0.008(12)
S2B 0.064(8) 0.141(11) 0.149(12) 0.042(10) 0.066(8) -0.001(8)
F4B 0.145(14) 0.176(13) 0.220(15) 0.063(11) 0.080(12) 0.028(10)
F5B 0.145(14) 0.176(13) 0.220(15) 0.063(11) 0.080(12) 0.028(10)
F6B 0.145(14) 0.176(13) 0.220(15) 0.063(11) 0.080(12) 0.028(10)
O4B 0.129(19) 0.20(2) 0.20(2) 0.076(17) 0.082(16) 0.010(15)
O5B 0.13(2) 0.19(2) 0.182(14) 0.062(13) 0.067(11) 0.014(17)
O6B 0.102(11) 0.21(2) 0.23(2) 0.08(2) 0.066(11) 0.013(11)
C2SB 0.131(14) 0.173(13) 0.212(16) 0.061(11) 0.080(12) 0.021(10)
S3A 0.091(4) 0.071(3) 0.063(3) 0.028(2) 0.029(3) 0.022(3)
F7A 0.254(14) 0.120(8) 0.084(7) 0.031(6) 0.056(8) 0.079(8)
F8A 0.289(17) 0.127(9) 0.119(10) 0.071(8) 0.088(10) 0.113(10)
F9A 0.240(12) 0.197(14) 0.123(11) 0.080(10) 0.104(9) 0.099(9)
O7A 0.134(10) 0.072(6) 0.085(8) 0.024(6) 0.026(7) 0.014(6)
O8A 0.100(9) 0.075(7) 0.085(9) 0.034(6) 0.037(7) 0.024(6)
O9A 0.103(7) 0.128(11) 0.120(11) 0.049(9) 0.045(7) 0.039(7)
C3SA 0.208(11) 0.093(8) 0.084(7) 0.043(6) 0.071(6) 0.076(8)
S3B 0.189(12) 0.078(7) 0.076(6) 0.027(5) 0.082(7) 0.037(8)
F7B 0.26(2) 0.158(13) 0.193(19) 0.094(12) 0.124(17) 0.053(13)
F8B 0.228(16) 0.18(2) 0.192(19) 0.105(16) 0.111(13) 0.054(14)
F9B 0.235(19) 0.205(18) 0.129(11) 0.078(11) 0.120(11) 0.046(15)
O7B 0.149(19) 0.092(9) 0.104(15) 0.041(8) 0.087(14) 0.031(10)
O8B 0.199(14) 0.125(17) 0.147(17) 0.064(14) 0.084(11) 0.051(12)
O9B 0.223(19) 0.113(15) 0.100(9) 0.033(9) 0.073(10) 0.019(13)
C3SB 0.222(15) 0.147(13) 0.129(11) 0.072(10) 0.104(10) 0.043(11)

loop_
_atom_type_symbol
_atom_type_description
_atom_type_scat_dispersion_real
_atom_type_scat_dispersion_imag
_atom_type_scat_source
C C 0.0181 0.0091 'International Tables Vol C Tables 4.2.6.8 and 6.1.1.4'
H H 0.0000 0.0000 'International Tables Vol C Tables 4.2.6.8 and 6.1.1.4'
Ag Ag 0.1306 4.2820 'International Tables Vol C Tables 4.2.6.8 and 6.1.1.4'
F F 0.0727 0.0534 'International Tables Vol C Tables 4.2.6.8 and 6.1.1.4'
I I -0.3257 6.8362 'International Tables Vol C Tables 4.2.6.8 and 6.1.1.4'
Mo Mo -0.0483 2.7339 'International Tables Vol C Tables 4.2.6.8 and 6.1.1.4'
N N 0.0311 0.0180 'International Tables Vol C Tables 4.2.6.8 and 6.1.1.4'
O O 0.0492 0.0322 'International Tables Vol C Tables 4.2.6.8 and 6.1.1.4'
P P 0.2955 0.4335 'International Tables Vol C Tables 4.2.6.8 and 6.1.1.4'
S S 0.3331 0.5567 'International Tables Vol C Tables 4.2.6.8 and 6.1.1.4'

loop_
_geom_angle_atom_site_label_1
_geom_angle_atom_site_label_2
_geom_angle_atom_site_label_3
_geom_angle
_geom_angle_site_symmetry_1
_geom_angle_site_symmetry_3
_geom_angle_publ_flag
Mo1 I1 Mo2 57.796(19) . . ?
Mo1 I1 Mo3 57.723(19) . . ?
Mo3 I1 Mo2 57.396(19) . . ?
Mo1 I2 Mo3 57.596(19) . 2_666 ?
Mo2 I2 Mo1 57.747(19) . . ?
Mo2 I2 Mo3 57.626(19) . 2_666 ?
Mo1 I3 Mo2 58.072(19) 2_666 . ?
Mo3 I3 Mo1 58.14(2) . 2_666 ?
Mo3 I3 Mo2 57.89(2) . . ?
Mo1 I4 Mo2 57.772(19) . 2_666 ?
Mo3 I4 Mo1 57.79(2) . . ?
Mo3 I4 Mo2 57.687(19) . 2_666 ?
P1 Ag1 C26 93.6(2) . . ?
N3 Ag1 P1 150.85(19) . . ?
N3 Ag1 C26 113.5(3) . . ?
N6 Ag2 P2 156.12(19) . . ?
N9 Ag3 P3 166.10(18) . . ?
I1 Mo1 I2 89.73(2) . . ?
I1 Mo1 I4 89.81(2) . . ?
I3 Mo1 I1 177.17(3) 2_666 . ?
I3 Mo1 I2 90.03(2) 2_666 . ?
I3 Mo1 I4 90.30(2) 2_666 . ?
I4 Mo1 I2 177.49(3) . . ?
Mo2 Mo1 I1 121.37(3) 2_666 . ?
Mo2 Mo1 I1 61.44(2) . . ?
Mo2 Mo1 I2 121.00(3) 2_666 . ?
Mo2 Mo1 I2 60.91(2) . . ?
Mo2 Mo1 I3 61.03(2) 2_666 2_666 ?
Mo2 Mo1 I3 120.76(3) . 2_666 ?
Mo2 Mo1 I4 61.25(2) 2_666 . ?
Mo2 Mo1 I4 120.90(3) . . ?
Mo2 Mo1 Mo2 89.80(3) 2_666 . ?
Mo3 Mo1 I1 61.44(2) . . ?
Mo3 Mo1 I1 121.32(3) 2_666 . ?
Mo3 Mo1 I2 120.72(3) . . ?
Mo3 Mo1 I2 61.22(2) 2_666 . ?
Mo3 Mo1 I3 60.88(2) 2_666 2_666 ?
Mo3 Mo1 I3 120.97(3) . 2_666 ?
Mo3 Mo1 I4 121.03(3) 2_666 . ?
Mo3 Mo1 I4 61.08(2) . . ?
Mo3 Mo1 Mo2 59.78(2) 2_666 2_666 ?
Mo3 Mo1 Mo2 59.82(2) . . ?
Mo3 Mo1 Mo2 59.94(2) . 2_666 ?
Mo3 Mo1 Mo2 59.89(2) 2_666 . ?
Mo3 Mo1 Mo3 89.71(2) . 2_666 ?
N1 Mo1 I1 89.46(17) . . ?
N1 Mo1 I2 87.66(17) . . ?
N1 Mo1 I3 87.72(17) . 2_666 ?
N1 Mo1 I4 89.87(17) . . ?
N1 Mo1 Mo2 135.08(18) . 2_666 ?
N1 Mo1 Mo2 135.08(18) . . ?
N1 Mo1 Mo3 133.51(16) . 2_666 ?
N1 Mo1 Mo3 136.77(16) . . ?
I2 Mo2 I1 89.60(2) . . ?
I2 Mo2 I4 89.85(2) . 2_666 ?
I3 Mo2 I1 90.36(2) . . ?
I3 Mo2 I2 177.20(3) . . ?
I3 Mo2 I4 90.07(2) . 2_666 ?
I4 Mo2 I1 177.41(3) 2_666 . ?
Mo1 Mo2 I1 60.76(2) . . ?
Mo1 Mo2 I1 121.38(3) 2_666 . ?
Mo1 Mo2 I2 61.35(2) . . ?
Mo1 Mo2 I2 121.37(3) 2_666 . ?
Mo1 Mo2 I3 60.90(2) 2_666 . ?
Mo1 Mo2 I3 120.95(3) . . ?
Mo1 Mo2 I4 60.98(2) 2_666 2_666 ?
Mo1 Mo2 I4 121.04(3) . 2_666 ?
Mo1 Mo2 Mo1 90.20(3) 2_666 . ?
Mo3 Mo2 I1 61.27(2) . . ?
Mo3 Mo2 I1 120.80(3) 2_666 . ?
Mo3 Mo2 I2 61.42(2) 2_666 . ?
Mo3 Mo2 I2 121.35(3) . . ?
Mo3 Mo2 I3 60.94(2) . . ?
Mo3 Mo2 I3 120.86(3) 2_666 . ?
Mo3 Mo2 I4 61.00(2) 2_666 2_666 ?
Mo3 Mo2 I4 121.09(3) . 2_666 ?
Mo3 Mo2 Mo1 60.11(2) . 2_666 ?
Mo3 Mo2 Mo1 60.05(2) 2_666 . ?
Mo3 Mo2 Mo1 59.96(2) 2_666 2_666 ?
Mo3 Mo2 Mo1 60.01(2) . . ?
Mo3 Mo2 Mo3 89.92(2) . 2_666 ?
N4 Mo2 I1 89.95(17) . . ?
N4 Mo2 I2 90.43(16) . . ?
N4 Mo2 I3 86.78(16) . . ?
N4 Mo2 I4 87.53(17) . 2_666 ?
N4 Mo2 Mo1 132.54(17) . 2_666 ?
N4 Mo2 Mo1 137.25(17) . . ?
N4 Mo2 Mo3 134.34(17) . . ?
N4 Mo2 Mo3 135.65(17) . 2_666 ?
I1 Mo3 I2 177.17(3) . 2_666 ?
I3 Mo3 I1 90.52(2) . . ?
I3 Mo3 I2 90.07(2) . 2_666 ?
I3 Mo3 I4 177.06(3) . . ?
I4 Mo3 I1 89.51(2) . . ?
I4 Mo3 I2 89.76(2) . 2_666 ?
Mo1 Mo3 I1 121.44(3) 2_666 . ?
Mo1 Mo3 I1 60.83(2) . . ?
Mo1 Mo3 I2 121.03(3) . 2_666 ?
Mo1 Mo3 I2 61.19(2) 2_666 2_666 ?
Mo1 Mo3 I3 60.98(2) 2_666 . ?
Mo1 Mo3 I3 121.32(3) . . ?
Mo1 Mo3 I4 121.37(3) 2_666 . ?
Mo1 Mo3 I4 61.13(2) . . ?
Mo1 Mo3 Mo1 90.29(2) . 2_666 ?
Mo2 Mo3 I1 120.92(3) 2_666 . ?
Mo2 Mo3 I1 61.34(2) . . ?
Mo2 Mo3 I2 60.95(2) 2_666 2_666 ?
Mo2 Mo3 I2 121.29(3) . 2_666 ?
Mo2 Mo3 I3 61.17(2) . . ?
Mo2 Mo3 I3 121.03(3) 2_666 . ?
Mo2 Mo3 I4 61.32(2) 2_666 . ?
Mo2 Mo3 I4 121.29(3) . . ?
Mo2 Mo3 Mo1 60.06(2) 2_666 2_666 ?
Mo2 Mo3 Mo1 60.11(2) . 2_666 ?
Mo2 Mo3 Mo1 60.16(2) . . ?
Mo2 Mo3 Mo1 60.10(2) 2_666 . ?
Mo2 Mo3 Mo2 90.08(2) . 2_666 ?
N7 Mo3 I1 87.61(16) . . ?
N7 Mo3 I2 89.66(16) . 2_666 ?
N7 Mo3 I3 86.73(18) . . ?
N7 Mo3 I4 90.33(18) . . ?
N7 Mo3 Mo1 134.22(17) . 2_666 ?
N7 Mo3 Mo1 135.42(16) . . ?
N7 Mo3 Mo2 132.87(17) . . ?
N7 Mo3 Mo2 137.04(17) . 2_666 ?
C7 P1 Ag1 107.4(3) . . ?
C11 P1 Ag1 110.8(3) . . ?
C11 P1 C7 112.6(5) . . ?
C15 P1 Ag1 112.1(3) . . ?
C15 P1 C7 105.8(5) . . ?
C15 P1 C11 108.1(5) . . ?
C42 P2 Ag2 110.9(4) . . ?
C42 P2 C46 112.1(5) . . ?
C46 P2 Ag2 109.4(3) . . ?
C50 P2 Ag2 110.2(4) . . ?
C50 P2 C42 107.8(5) . . ?
C50 P2 C46 106.4(6) . . ?
C77 P3 Ag3 110.7(3) . . ?
C81 P3 Ag3 111.0(3) . . ?
C81 P3 C77 110.6(4) . . ?
C85 P3 Ag3 108.7(3) . . ?
C85 P3 C77 110.0(4) . . ?
C85 P3 C81 105.7(5) . . ?
N2 N1 Mo1 113.7(5) . . ?
N2 N1 C1 108.8(6) . . ?
C1 N1 Mo1 137.5(5) . . ?
N1 N2 N3 110.2(6) . . ?
N2 N3 Ag1 108.9(5) . . ?
N2 N3 C6 107.9(6) . . ?
C6 N3 Ag1 143.2(6) . . ?
N5 N4 Mo2 114.0(5) . . ?
N5 N4 C36 108.1(6) . . ?
C36 N4 Mo2 137.7(5) . . ?
N6 N5 N4 109.9(6) . . ?
N5 N6 Ag2 105.7(5) . . ?
N5 N6 C41 108.1(7) . . ?
C41 N6 Ag2 145.9(6) . . ?
N8 N7 Mo3 115.7(4) . . ?
N8 N7 C71 107.5(6) . . ?
C71 N7 Mo3 136.5(5) . . ?
N9 N8 N7 109.3(6) . . ?
N8 N9 Ag3 115.5(5) . . ?
N8 N9 C76 109.2(6) . . ?
C76 N9 Ag3 134.4(5) . . ?
N1 C1 C2 133.6(7) . . ?
N1 C1 C6 105.9(7) . . ?
C2 C1 C6 120.5(7) . . ?
C1 C2 H2 121.3 . . ?
C3 C2 C1 117.5(8) . . ?
C3 C2 H2 121.3 . . ?
C2 C3 H3 118.8 . . ?
C2 C3 C4 122.3(8) . . ?
C4 C3 H3 118.8 . . ?
C3 C4 H4 119.2 . . ?
C5 C4 C3 121.6(8) . . ?
C5 C4 H4 119.2 . . ?
C4 C5 H5 121.8 . . ?
C4 C5 C6 116.4(9) . . ?
C6 C5 H5 121.8 . . ?
N3 C6 C1 107.1(7) . . ?
N3 C6 C5 131.4(8) . . ?
C1 C6 C5 121.5(8) . . ?
C8 C7 P1 105.2(7) . . ?
C8 C7 C9 106.7(9) . . ?
C8 C7 C10 109.2(10) . . ?
C9 C7 P1 108.5(8) . . ?
C10 C7 P1 115.6(8) . . ?
C10 C7 C9 111.1(9) . . ?
C7 C8 H8A 109.5 . . ?
C7 C8 H8B 109.5 . . ?
C7 C8 H8C 109.5 . . ?
H8A C8 H8B 109.5 . . ?
H8A C8 H8C 109.5 . . ?
H8B C8 H8C 109.5 . . ?
C7 C9 H9A 109.5 . . ?
C7 C9 H9B 109.5 . . ?
C7 C9 H9C 109.5 . . ?
H9A C9 H9B 109.5 . . ?
H9A C9 H9C 109.5 . . ?
H9B C9 H9C 109.5 . . ?
C7 C10 H10A 109.5 . . ?
C7 C10 H10B 109.5 . . ?
C7 C10 H10C 109.5 . . ?
H10A C10 H10B 109.5 . . ?
H10A C10 H10C 109.5 . . ?
H10B C10 H10C 109.5 . . ?
C12 C11 P1 107.6(7) . . ?
C12 C11 C13 107.3(9) . . ?
C13 C11 P1 115.2(9) . . ?
C14 C11 P1 109.2(7) . . ?
C14 C11 C12 108.3(10) . . ?
C14 C11 C13 109.0(9) . . ?
C11 C12 H12A 109.5 . . ?
C11 C12 H12B 109.5 . . ?
C11 C12 H12C 109.5 . . ?
H12A C12 H12B 109.5 . . ?
H12A C12 H12C 109.5 . . ?
H12B C12 H12C 109.5 . . ?
C11 C13 H13A 109.5 . . ?
C11 C13 H13B 109.5 . . ?
C11 C13 H13C 109.5 . . ?
H13A C13 H13B 109.5 . . ?
H13A C13 H13C 109.5 . . ?
H13B C13 H13C 109.5 . . ?
C11 C14 H14A 109.5 . . ?
C11 C14 H14B 109.5 . . ?
C11 C14 H14C 109.5 . . ?
H14A C14 H14B 109.5 . . ?
H14A C14 H14C 109.5 . . ?
H14B C14 H14C 109.5 . . ?
C16 C15 P1 117.4(9) . . ?
C20 C15 P1 121.7(7) . . ?
C20 C15 C16 120.8(9) . . ?
C15 C16 H16 120.4 . . ?
C17 C16 C15 119.2(12) . . ?
C17 C16 H16 120.4 . . ?
C16 C17 H17 119.6 . . ?
C18 C17 C16 120.9(12) . . ?
C18 C17 H17 119.6 . . ?
C17 C18 H18 121.0 . . ?
C19 C18 C17 117.9(12) . . ?
C19 C18 H18 121.0 . . ?
C18 C19 H19 117.6 . . ?
C18 C19 C20 124.8(14) . . ?
C20 C19 H19 117.6 . . ?
C15 C20 C19 116.4(11) . . ?
C15 C20 C21 124.9(9) . . ?
C19 C20 C21 118.7(11) . . ?
C22 C21 C20 119.4(10) . . ?
C22 C21 C26 120.2(10) . . ?
C26 C21 C20 120.2(9) . . ?
C21 C22 C23 117.6(10) . . ?
C21 C22 C30 122.7(11) . . ?
C23 C22 C30 119.7(10) . . ?
C22 C23 H23 118.3 . . ?
C24 C23 C22 123.5(10) . . ?
C24 C23 H23 118.3 . . ?
C23 C24 C25 118.6(11) . . ?
C23 C24 C33 121.3(10) . . ?
C25 C24 C33 120.0(10) . . ?
C24 C25 H25 119.6 . . ?
C24 C25 C26 120.8(11) . . ?
C26 C25 H25 119.6 . . ?
C21 C26 Ag1 85.0(5) . . ?
C21 C26 C25 119.1(9) . . ?
C21 C26 C27 121.0(10) . . ?
C25 C26 Ag1 90.4(6) . . ?
C25 C26 C27 119.7(10) . . ?
C27 C26 Ag1 99.6(6) . . ?
C26 C27 H27 107.6 . . ?
C26 C27 C28 112.9(10) . . ?
C26 C27 C29 110.6(9) . . ?
C28 C27 H27 107.6 . . ?
C29 C27 H27 107.6 . . ?
C29 C27 C28 110.2(10) . . ?
C27 C28 H28A 109.5 . . ?
C27 C28 H28B 109.5 . . ?
C27 C28 H28C 109.5 . . ?
H28A C28 H28B 109.5 . . ?
H28A C28 H28C 109.5 . . ?
H28B C28 H28C 109.5 . . ?
C27 C29 H29A 109.5 . . ?
C27 C29 H29B 109.5 . . ?
C27 C29 H29C 109.5 . . ?
H29A C29 H29B 109.5 . . ?
H29A C29 H29C 109.5 . . ?
H29B C29 H29C 109.5 . . ?
C22 C30 H30 109.2 . . ?
C31 C30 C22 109.8(10) . . ?
C31 C30 H30 109.2 . . ?
C31 C30 C32 107.4(11) . . ?
C32 C30 C22 111.9(9) . . ?
C32 C30 H30 109.2 . . ?
C30 C31 H31A 109.5 . . ?
C30 C31 H31B 109.5 . . ?
C30 C31 H31C 109.5 . . ?
H31A C31 H31B 109.5 . . ?
H31A C31 H31C 109.5 . . ?
H31B C31 H31C 109.5 . . ?
C30 C32 H32A 109.5 . . ?
C30 C32 H32B 109.5 . . ?
C30 C32 H32C 109.5 . . ?
H32A C32 H32B 109.5 . . ?
H32A C32 H32C 109.5 . . ?
H32B C32 H32C 109.5 . . ?
C24 C33 H33 107.3 . . ?
C24 C33 C34 111.0(11) . . ?
C24 C33 C35 112.9(9) . . ?
C34 C33 H33 107.3 . . ?
C35 C33 H33 107.3 . . ?
C35 C33 C34 110.6(10) . . ?
C33 C34 H34A 109.5 . . ?
C33 C34 H34B 109.5 . . ?
C33 C34 H34C 109.5 . . ?
H34A C34 H34B 109.5 . . ?
H34A C34 H34C 109.5 . . ?
H34B C34 H34C 109.5 . . ?
C33 C35 H35A 109.5 . . ?
C33 C35 H35B 109.5 . . ?
C33 C35 H35C 109.5 . . ?
H35A C35 H35B 109.5 . . ?
H35A C35 H35C 109.5 . . ?
H35B C35 H35C 109.5 . . ?
N4 C36 C37 132.2(8) . . ?
N4 C36 C41 105.5(7) . . ?
C37 C36 C41 122.3(8) . . ?
C36 C37 H37 121.3 . . ?
C38 C37 C36 117.3(9) . . ?
C38 C37 H37 121.3 . . ?
C37 C38 H38 119.6 . . ?
C37 C38 C39 120.8(9) . . ?
C39 C38 H38 119.6 . . ?
C38 C39 H39 118.6 . . ?
C40 C39 C38 122.9(10) . . ?
C40 C39 H39 118.6 . . ?
C39 C40 H40 121.9 . . ?
C39 C40 C41 116.3(10) . . ?
C41 C40 H40 121.9 . . ?
N6 C41 C36 108.3(7) . . ?
N6 C41 C40 131.3(9) . . ?
C36 C41 C40 120.4(9) . . ?
C43A C42 P2 105.3(12) . . ?
C43A C42 C44A 103.0(15) . . ?
C43B C42 P2 105.2(9) . . ?
C44A C42 P2 106.4(12) . . ?
C44B C42 P2 121.3(12) . . ?
C44B C42 C43B 108.1(14) . . ?
C44B C42 C45B 110.4(14) . . ?
C45A C42 P2 113.8(19) . . ?
C45A C42 C43A 118.0(19) . . ?
C45A C42 C44A 109(2) . . ?
C45B C42 P2 108.3(11) . . ?
C45B C42 C43B 101.5(13) . . ?
C42 C43A H43A 109.5 . . ?
C42 C43A H43B 109.5 . . ?
C42 C43A H43C 109.5 . . ?
H43A C43A H43B 109.5 . . ?
H43A C43A H43C 109.5 . . ?
H43B C43A H43C 109.5 . . ?
C42 C43B H43D 109.5 . . ?
C42 C43B H43E 109.5 . . ?
C42 C43B H43F 109.5 . . ?
H43D C43B H43E 109.5 . . ?
H43D C43B H43F 109.5 . . ?
H43E C43B H43F 109.5 . . ?
C42 C44A H44A 109.5 . . ?
C42 C44A H44B 109.5 . . ?
C42 C44A H44C 109.5 . . ?
H44A C44A H44B 109.5 . . ?
H44A C44A H44C 109.5 . . ?
H44B C44A H44C 109.5 . . ?
C42 C44B H44D 109.5 . . ?
C42 C44B H44E 109.5 . . ?
C42 C44B H44F 109.5 . . ?
H44D C44B H44E 109.5 . . ?
H44D C44B H44F 109.5 . . ?
H44E C44B H44F 109.5 . . ?
C42 C45A H45A 109.5 . . ?
C42 C45A H45B 109.5 . . ?
C42 C45A H45C 109.5 . . ?
H45A C45A H45B 109.5 . . ?
H45A C45A H45C 109.5 . . ?
H45B C45A H45C 109.5 . . ?
C42 C45B H45D 109.5 . . ?
C42 C45B H45E 109.5 . . ?
C42 C45B H45F 109.5 . . ?
H45D C45B H45E 109.5 . . ?
H45D C45B H45F 109.5 . . ?
H45E C45B H45F 109.5 . . ?
C47A C46 P2 123.3(14) . . ?
C47A C46 C48A 102.2(17) . . ?
C47A C46 C49A 113.9(18) . . ?
C47B C46 P2 110.6(11) . . ?
C48A C46 P2 104.1(10) . . ?
C48B C46 P2 103.9(10) . . ?
C48B C46 C47B 110.6(14) . . ?
C48B C46 C49B 114.8(17) . . ?
C49A C46 P2 108.9(16) . . ?
C49A C46 C48A 101.3(17) . . ?
C49B C46 P2 106.1(16) . . ?
C49B C46 C47B 110.5(14) . . ?
C46 C47A H47A 109.5 . . ?
C46 C47A H47B 109.5 . . ?
C46 C47A H47C 109.5 . . ?
H47A C47A H47B 109.5 . . ?
H47A C47A H47C 109.5 . . ?
H47B C47A H47C 109.5 . . ?
C46 C47B H47D 109.5 . . ?
C46 C47B H47E 109.5 . . ?
C46 C47B H47F 109.5 . . ?
H47D C47B H47E 109.5 . . ?
H47D C47B H47F 109.5 . . ?
H47E C47B H47F 109.5 . . ?
C46 C48A H48A 109.5 . . ?
C46 C48A H48B 109.5 . . ?
C46 C48A H48C 109.5 . . ?
H48A C48A H48B 109.5 . . ?
H48A C48A H48C 109.5 . . ?
H48B C48A H48C 109.5 . . ?
C46 C48B H48D 109.5 . . ?
C46 C48B H48E 109.5 . . ?
C46 C48B H48F 109.5 . . ?
H48D C48B H48E 109.5 . . ?
H48D C48B H48F 109.5 . . ?
H48E C48B H48F 109.5 . . ?
C46 C49A H49A 109.5 . . ?
C46 C49A H49B 109.5 . . ?
C46 C49A H49C 109.5 . . ?
H49A C49A H49B 109.5 . . ?
H49A C49A H49C 109.5 . . ?
H49B C49A H49C 109.5 . . ?
C46 C49B H49D 109.5 . . ?
C46 C49B H49E 109.5 . . ?
C46 C49B H49F 109.5 . . ?
H49D C49B H49E 109.5 . . ?
H49D C49B H49F 109.5 . . ?
H49E C49B H49F 109.5 . . ?
C51 C50 P2 120.6(8) . . ?
C51 C50 C55 119.3(10) . . ?
C55 C50 P2 120.1(9) . . ?
C50 C51 H51 118.7 . . ?
C52 C51 C50 122.6(12) . . ?
C52 C51 H51 118.7 . . ?
C51 C52 H52 120.2 . . ?
C51 C52 C53 119.7(13) . . ?
C53 C52 H52 120.2 . . ?
C52 C53 H53 121.0 . . ?
C54 C53 C52 117.9(11) . . ?
C54 C53 H53 121.0 . . ?
C53 C54 H54 117.7 . . ?
C53 C54 C55 124.6(11) . . ?
C55 C54 H54 117.7 . . ?
C50 C55 C56 127.2(9) . . ?
C54 C55 C50 115.8(11) . . ?
C54 C55 C56 116.0(9) . . ?
C57 C56 C55 122.3(12) . . ?
C57 C56 C61 118.8(10) . . ?
C61 C56 C55 118.4(12) . . ?
C56 C57 C58 121.3(11) . . ?
C56 C57 C65 120.8(11) . . ?
C58 C57 C65 117.9(12) . . ?
C57 C58 H58 120.4 . . ?
C59 C58 C57 119.2(11) . . ?
C59 C58 H58 120.4 . . ?
C58 C59 C68 117.3(11) . . ?
C60 C59 C58 119.5(11) . . ?
C60 C59 C68 123.2(11) . . ?
C59 C60 H60 118.4 . . ?
C59 C60 C61 123.3(12) . . ?
C61 C60 H60 118.4 . . ?
C56 C61 C62 122.8(10) . . ?
C60 C61 C56 117.8(11) . . ?
C60 C61 C62 119.3(11) . . ?
C61 C62 H62 107.7 . . ?
C61 C62 C63 110.6(9) . . ?
C61 C62 C64 113.8(10) . . ?
C63 C62 H62 107.7 . . ?
C64 C62 H62 107.7 . . ?
C64 C62 C63 109.0(11) . . ?
C62 C63 H63A 109.5 . . ?
C62 C63 H63B 109.5 . . ?
C62 C63 H63C 109.5 . . ?
H63A C63 H63B 109.5 . . ?
H63A C63 H63C 109.5 . . ?
H63B C63 H63C 109.5 . . ?
C62 C64 H64A 109.5 . . ?
C62 C64 H64B 109.5 . . ?
C62 C64 H64C 109.5 . . ?
H64A C64 H64B 109.5 . . ?
H64A C64 H64C 109.5 . . ?
H64B C64 H64C 109.5 . . ?
C57 C65 H65 107.5 . . ?
C66 C65 C57 114.3(12) . . ?
C66 C65 H65 107.5 . . ?
C66 C65 C67 109.8(12) . . ?
C67 C65 C57 110.0(9) . . ?
C67 C65 H65 107.5 . . ?
C65 C66 H66A 109.5 . . ?
C65 C66 H66B 109.5 . . ?
C65 C66 H66C 109.5 . . ?
H66A C66 H66B 109.5 . . ?
H66A C66 H66C 109.5 . . ?
H66B C66 H66C 109.5 . . ?
C65 C67 H67A 109.5 . . ?
C65 C67 H67B 109.5 . . ?
C65 C67 H67C 109.5 . . ?
H67A C67 H67B 109.5 . . ?
H67A C67 H67C 109.5 . . ?
H67B C67 H67C 109.5 . . ?
C59 C68 H68 107.9 . . ?
C59 C68 C70 111.2(11) . . ?
C69 C68 C59 110.1(11) . . ?
C69 C68 H68 107.9 . . ?
C69 C68 C70 111.8(12) . . ?
C70 C68 H68 107.9 . . ?
C68 C69 H69A 109.5 . . ?
C68 C69 H69B 109.5 . . ?
C68 C69 H69C 109.5 . . ?
H69A C69 H69B 109.5 . . ?
H69A C69 H69C 109.5 . . ?
H69B C69 H69C 109.5 . . ?
C68 C70 H70A 109.5 . . ?
C68 C70 H70B 109.5 . . ?
C68 C70 H70C 109.5 . . ?
H70A C70 H70B 109.5 . . ?
H70A C70 H70C 109.5 . . ?
H70B C70 H70C 109.5 . . ?
N7 C71 C72 131.9(7) . . ?
N7 C71 C76 106.9(7) . . ?
C76 C71 C72 121.2(7) . . ?
C71 C72 H72 121.8 . . ?
C73 C72 C71 116.5(8) . . ?
C73 C72 H72 121.8 . . ?
C72 C73 H73 119.0 . . ?
C72 C73 C74 122.0(9) . . ?
C74 C73 H73 119.0 . . ?
C73 C74 H74 119.1 . . ?
C75 C74 C73 121.8(8) . . ?
C75 C74 H74 119.1 . . ?
C74 C75 H75 121.6 . . ?
C74 C75 C76 116.9(8) . . ?
C76 C75 H75 121.6 . . ?
N9 C76 C71 107.0(6) . . ?
N9 C76 C75 131.5(7) . . ?
C71 C76 C75 121.5(8) . . ?
C78A C77 P3 115.6(14) . . ?
C78A C77 C80A 102(2) . . ?
C78B C77 P3 108.3(8) . . ?
C78B C77 C79B 108.5(14) . . ?
C78B C77 C80B 110.5(15) . . ?
C79A C77 P3 108.4(16) . . ?
C79A C77 C78A 114(2) . . ?
C79A C77 C80A 116(2) . . ?
C79B C77 P3 114.8(9) . . ?
C79B C77 C80B 107.3(13) . . ?
C80A C77 P3 99.8(15) . . ?
C80B C77 P3 107.3(9) . . ?
C77 C78A H78A 109.5 . . ?
C77 C78A H78B 109.5 . . ?
C77 C78A H78C 109.5 . . ?
H78A C78A H78B 109.5 . . ?
H78A C78A H78C 109.5 . . ?
H78B C78A H78C 109.5 . . ?
C77 C78B H78D 109.5 . . ?
C77 C78B H78E 109.5 . . ?
C77 C78B H78F 109.5 . . ?
H78D C78B H78E 109.5 . . ?
H78D C78B H78F 109.5 . . ?
H78E C78B H78F 109.5 . . ?
C77 C79A H79A 109.5 . . ?
C77 C79A H79B 109.5 . . ?
C77 C79A H79C 109.5 . . ?
H79A C79A H79B 109.5 . . ?
H79A C79A H79C 109.5 . . ?
H79B C79A H79C 109.5 . . ?
C77 C79B H79D 109.5 . . ?
C77 C79B H79E 109.5 . . ?
C77 C79B H79F 109.5 . . ?
H79D C79B H79E 109.5 . . ?
H79D C79B H79F 109.5 . . ?
H79E C79B H79F 109.5 . . ?
C77 C80A H80A 109.5 . . ?
C77 C80A H80B 109.5 . . ?
C77 C80A H80C 109.5 . . ?
H80A C80A H80B 109.5 . . ?
H80A C80A H80C 109.5 . . ?
H80B C80A H80C 109.5 . . ?
C77 C80B H80D 109.5 . . ?
C77 C80B H80E 109.5 . . ?
C77 C80B H80F 109.5 . . ?
H80D C80B H80E 109.5 . . ?
H80D C80B H80F 109.5 . . ?
H80E C80B H80F 109.5 . . ?
C82A C81 P3 104.8(12) . . ?
C82B C81 P3 123.2(12) . . ?
C82B C81 C83B 110.8(14) . . ?
C82B C81 C84B 109.3(15) . . ?
C83A C81 P3 105.5(12) . . ?
C83A C81 C82A 99.4(17) . . ?
C83B C81 P3 105.4(10) . . ?
C83B C81 C84B 98.8(12) . . ?
C84A C81 P3 113.3(17) . . ?
C84A C81 C82A 120(2) . . ?
C84A C81 C83A 112.2(18) . . ?
C84B C81 P3 106.7(10) . . ?
C81 C82A H82A 109.5 . . ?
C81 C82A H82B 109.5 . . ?
C81 C82A H82C 109.5 . . ?
H82A C82A H82B 109.5 . . ?
H82A C82A H82C 109.5 . . ?
H82B C82A H82C 109.5 . . ?
C81 C82B H82D 109.5 . . ?
C81 C82B H82E 109.5 . . ?
C81 C82B H82F 109.5 . . ?
H82D C82B H82E 109.5 . . ?
H82D C82B H82F 109.5 . . ?
H82E C82B H82F 109.5 . . ?
C81 C83A H83A 109.5 . . ?
C81 C83A H83B 109.5 . . ?
C81 C83A H83C 109.5 . . ?
H83A C83A H83B 109.5 . . ?
H83A C83A H83C 109.5 . . ?
H83B C83A H83C 109.5 . . ?
C81 C83B H83D 109.5 . . ?
C81 C83B H83E 109.5 . . ?
C81 C83B H83F 109.5 . . ?
H83D C83B H83E 109.5 . . ?
H83D C83B H83F 109.5 . . ?
H83E C83B H83F 109.5 . . ?
C81 C84A H84A 109.5 . . ?
C81 C84A H84B 109.5 . . ?
C81 C84A H84C 109.5 . . ?
H84A C84A H84B 109.5 . . ?
H84A C84A H84C 109.5 . . ?
H84B C84A H84C 109.5 . . ?
C81 C84B H84D 109.5 . . ?
C81 C84B H84E 109.5 . . ?
C81 C84B H84F 109.5 . . ?
H84D C84B H84E 109.5 . . ?
H84D C84B H84F 109.5 . . ?
H84E C84B H84F 109.5 . . ?
C86 C85 P3 120.3(8) . . ?
C86 C85 C90 118.0(9) . . ?
C90 C85 P3 121.5(6) . . ?
C85 C86 H86 118.1 . . ?
C87 C86 C85 123.9(11) . . ?
C87 C86 H86 118.1 . . ?
C86 C87 H87 120.4 . . ?
C86 C87 C88 119.2(10) . . ?
C88 C87 H87 120.4 . . ?
C87 C88 H88 120.5 . . ?
C89 C88 C87 119.0(10) . . ?
C89 C88 H88 120.5 . . ?
C88 C89 H89 118.6 . . ?
C88 C89 C90 122.8(10) . . ?
C90 C89 H89 118.6 . . ?
C85 C90 C89 116.9(9) . . ?
C85 C90 C91 128.2(7) . . ?
C89 C90 C91 114.9(9) . . ?
C92 C91 C90 120.3(7) . . ?
C96 C91 C90 119.5(8) . . ?
C96 C91 C92 119.5(8) . . ?
C91 C92 C100 121.1(9) . . ?
C93 C92 C91 120.2(8) . . ?
C93 C92 C100 118.5(9) . . ?
C92 C93 H93 119.8 . . ?
C94 C93 C92 120.3(9) . . ?
C94 C93 H93 119.8 . . ?
C93 C94 C103 119.3(9) . . ?
C95 C94 C93 119.1(9) . . ?
C95 C94 C103 121.5(8) . . ?
C94 C95 H95 118.5 . . ?
C94 C95 C96 123.1(8) . . ?
C96 C95 H95 118.5 . . ?
C91 C96 C97 123.9(8) . . ?
C95 C96 C91 117.9(8) . . ?
C95 C96 C97 118.1(7) . . ?
C96 C97 H97 107.6 . . ?
C96 C97 C98 112.9(8) . . ?
C98 C97 H97 107.6 . . ?
C99 C97 C96 112.1(8) . . ?
C99 C97 H97 107.6 . . ?
C99 C97 C98 108.9(8) . . ?
C97 C98 H98A 109.5 . . ?
C97 C98 H98B 109.5 . . ?
C97 C98 H98C 109.5 . . ?
H98A C98 H98B 109.5 . . ?
H98A C98 H98C 109.5 . . ?
H98B C98 H98C 109.5 . . ?
C97 C99 H99A 109.5 . . ?
C97 C99 H99B 109.5 . . ?
C97 C99 H99C 109.5 . . ?
H99A C99 H99B 109.5 . . ?
H99A C99 H99C 109.5 . . ?
H99B C99 H99C 109.5 . . ?
C92 C100 H100 108.1 . . ?
C92 C100 C101 110.7(8) . . ?
C92 C100 C102 112.8(8) . . ?
C101 C100 H100 108.1 . . ?
C101 C100 C102 108.9(9) . . ?
C102 C100 H100 108.1 . . ?
C100 C101 H10D 109.5 . . ?
C100 C101 H10E 109.5 . . ?
C100 C101 H10F 109.5 . . ?
H10D C101 H10E 109.5 . . ?
H10D C101 H10F 109.5 . . ?
H10E C101 H10F 109.5 . . ?
C100 C102 H10G 109.5 . . ?
C100 C102 H10H 109.5 . . ?
C100 C102 H10I 109.5 . . ?
H10G C102 H10H 109.5 . . ?
H10G C102 H10I 109.5 . . ?
H10H C102 H10I 109.5 . . ?
C94 C103 H103 108.0 . . ?
C104 C103 C94 111.7(8) . . ?
C104 C103 H103 108.0 . . ?
C104 C103 C105 110.6(9) . . ?
C105 C103 C94 110.4(8) . . ?
C105 C103 H103 108.0 . . ?
C103 C104 H10J 109.5 . . ?
C103 C104 H10K 109.5 . . ?
C103 C104 H10L 109.5 . . ?
H10J C104 H10K 109.5 . . ?
H10J C104 H10L 109.5 . . ?
H10K C104 H10L 109.5 . . ?
C103 C105 H10M 109.5 . . ?
C103 C105 H10N 109.5 . . ?
C103 C105 H10O 109.5 . . ?
H10M C105 H10N 109.5 . . ?
H10M C105 H10O 109.5 . . ?
H10N C105 H10O 109.5 . . ?
O1 S1 O2 115.5 . . ?
O1 S1 O3 115.5 . . ?
O1 S1 C1S 102.4 . . ?
O2 S1 O3 115.5 . . ?
O2 S1 C1S 102.4 . . ?
O3 S1 C1S 102.4 . . ?
F1 C1S S1 111.9 . . ?
F2 C1S S1 111.9 . . ?
F2 C1S F1 107.0 . . ?
F3 C1S S1 111.9 . . ?
F3 C1S F1 107.0 . . ?
F3 C1S F2 106.9 . . ?
O4A S2A O5A 115.5 . . ?
O4A S2A C2SA 102.4 . . ?
O5A S2A C2SA 102.4 . . ?
O6A S2A O4A 115.6 . . ?
O6A S2A O5A 115.5 . . ?
O6A S2A C2SA 102.4 . . ?
F4A C2SA S2A 111.9 . . ?
F4A C2SA F5A 107.0 . . ?
F5A C2SA S2A 111.8 . . ?
F6A C2SA S2A 111.9 . . ?
F6A C2SA F4A 107.0 . . ?
F6A C2SA F5A 107.0 . . ?
O4B S2B C2SB 102.4 . . ?
O5B S2B O4B 115.5 . . ?
O5B S2B C2SB 102.3 . . ?
O6B S2B O4B 115.6 . . ?
O6B S2B O5B 115.6 . . ?
O6B S2B C2SB 102.3 . . ?
F4B C2SB S2B 111.9 . . ?
F5B C2SB S2B 111.9 . . ?
F5B C2SB F4B 107.0 . . ?
F6B C2SB S2B 111.9 . . ?
F6B C2SB F4B 107.0 . . ?
F6B C2SB F5B 106.9 . . ?
O7A S3A C3SA 102.4 . . ?
O8A S3A O7A 115.5 . . ?
O8A S3A O9A 115.5 . . ?
O8A S3A C3SA 102.4 . . ?
O9A S3A O7A 115.5 . . ?
O9A S3A C3SA 102.4 . . ?
F7A C3SA S3A 111.8 . . ?
F7A C3SA F8A 107.0 . . ?
F7A C3SA F9A 107.0 . . ?
F8A C3SA S3A 111.9 . . ?
F9A C3SA S3A 111.9 . . ?
F9A C3SA F8A 107.0 . . ?
O7B S3B O8B 115.6 . . ?
O7B S3B O9B 115.5 . . ?
O7B S3B C3SB 102.4 . . ?
O8B S3B O9B 115.5 . . ?
O8B S3B C3SB 102.4 . . ?
O9B S3B C3SB 102.4 . . ?
F7B C3SB S3B 111.9 . . ?
F7B C3SB F8B 107.0 . . ?
F7B C3SB F9B 107.0 . . ?
F8B C3SB S3B 111.8 . . ?
F9B C3SB S3B 111.8 . . ?
F9B C3SB F8B 106.9 . . ?

loop_
_geom_bond_atom_site_label_1
_geom_bond_atom_site_label_2
_geom_bond_distance
_geom_bond_site_symmetry_2
_geom_bond_publ_flag
I1 Mo1 2.7620(7) . ?
I1 Mo2 2.7802(8) . ?
I1 Mo3 2.7783(8) . ?
I2 Mo1 2.7791(8) . ?
I2 Mo2 2.7674(7) . ?
I2 Mo3 2.7799(8) 2_666 ?
I3 Mo1 2.7570(7) 2_666 ?
I3 Mo2 2.7605(7) . ?
I3 Mo3 2.7544(8) . ?
I4 Mo1 2.7682(7) . ?
I4 Mo2 2.7754(8) 2_666 ?
I4 Mo3 2.7668(8) . ?
Ag1 P1 2.364(2) . ?
Ag1 N3 2.140(7) . ?
Ag1 C26 2.690(8) . ?
Ag2 P2 2.354(3) . ?
Ag2 N6 2.136(8) . ?
Ag3 P3 2.351(2) . ?
Ag3 N9 2.127(7) . ?
Mo1 I3 2.7569(7) 2_666 ?
Mo1 Mo2 2.6779(8) 2_666 ?
Mo1 Mo2 2.6783(8) . ?
Mo1 Mo3 2.6779(8) 2_666 ?
Mo1 Mo3 2.6743(8) . ?
Mo1 N1 2.216(6) . ?
Mo2 I4 2.7754(8) 2_666 ?
Mo2 Mo1 2.6779(8) 2_666 ?
Mo2 Mo3 2.6736(8) 2_666 ?
Mo2 Mo3 2.6692(8) . ?
Mo2 N4 2.197(6) . ?
Mo3 I2 2.7799(8) 2_666 ?
Mo3 Mo1 2.6781(8) 2_666 ?
Mo3 Mo2 2.6736(8) 2_666 ?
Mo3 N7 2.196(5) . ?
P1 C7 1.900(11) . ?
P1 C11 1.889(11) . ?
P1 C15 1.847(9) . ?
P2 C42 1.887(11) . ?
P2 C46 1.909(11) . ?
P2 C50 1.836(10) . ?
P3 C77 1.914(9) . ?
P3 C81 1.888(11) . ?
P3 C85 1.826(9) . ?
N1 N2 1.323(9) . ?
N1 C1 1.365(10) . ?
N2 N3 1.335(9) . ?
N3 C6 1.359(11) . ?
N4 N5 1.355(9) . ?
N4 C36 1.378(10) . ?
N5 N6 1.322(9) . ?
N6 C41 1.363(11) . ?
N7 N8 1.349(9) . ?
N7 C71 1.366(9) . ?
N8 N9 1.316(8) . ?
N9 C76 1.350(11) . ?
C1 C2 1.397(11) . ?
C1 C6 1.407(11) . ?
C2 H2 0.9500 . ?
C2 C3 1.366(12) . ?
C3 H3 0.9500 . ?
C3 C4 1.402(13) . ?
C4 H4 0.9500 . ?
C4 C5 1.378(13) . ?
C5 H5 0.9500 . ?
C5 C6 1.412(12) . ?
C7 C8 1.524(16) . ?
C7 C9 1.533(15) . ?
C7 C10 1.527(14) . ?
C8 H8A 0.9800 . ?
C8 H8B 0.9800 . ?
C8 H8C 0.9800 . ?
C9 H9A 0.9800 . ?
C9 H9B 0.9800 . ?
C9 H9C 0.9800 . ?
C10 H10A 0.9800 . ?
C10 H10B 0.9800 . ?
C10 H10C 0.9800 . ?
C11 C12 1.524(14) . ?
C11 C13 1.561(14) . ?
C11 C14 1.486(15) . ?
C12 H12A 0.9800 . ?
C12 H12B 0.9800 . ?
C12 H12C 0.9800 . ?
C13 H13A 0.9800 . ?
C13 H13B 0.9800 . ?
C13 H13C 0.9800 . ?
C14 H14A 0.9800 . ?
C14 H14B 0.9800 . ?
C14 H14C 0.9800 . ?
C15 C16 1.414(13) . ?
C15 C20 1.383(15) . ?
C16 H16 0.9500 . ?
C16 C17 1.403(15) . ?
C17 H17 0.9500 . ?
C17 C18 1.37(2) . ?
C18 H18 0.9500 . ?
C18 C19 1.363(19) . ?
C19 H19 0.9500 . ?
C19 C20 1.403(15) . ?
C20 C21 1.509(15) . ?
C21 C22 1.405(14) . ?
C21 C26 1.417(14) . ?
C22 C23 1.408(15) . ?
C22 C30 1.560(15) . ?
C23 H23 0.9500 . ?
C23 C24 1.371(15) . ?
C24 C25 1.387(14) . ?
C24 C33 1.509(16) . ?
C25 H25 0.9500 . ?
C25 C26 1.418(15) . ?
C26 C27 1.501(14) . ?
C27 H27 1.0000 . ?
C27 C28 1.550(16) . ?
C27 C29 1.536(14) . ?
C28 H28A 0.9800 . ?
C28 H28B 0.9800 . ?
C28 H28C 0.9800 . ?
C29 H29A 0.9800 . ?
C29 H29B 0.9800 . ?
C29 H29C 0.9800 . ?
C30 H30 1.0000 . ?
C30 C31 1.522(17) . ?
C30 C32 1.550(15) . ?
C31 H31A 0.9800 . ?
C31 H31B 0.9800 . ?
C31 H31C 0.9800 . ?
C32 H32A 0.9800 . ?
C32 H32B 0.9800 . ?
C32 H32C 0.9800 . ?
C33 H33 1.0000 . ?
C33 C34 1.549(16) . ?
C33 C35 1.520(16) . ?
C34 H34A 0.9800 . ?
C34 H34B 0.9800 . ?
C34 H34C 0.9800 . ?
C35 H35A 0.9800 . ?
C35 H35B 0.9800 . ?
C35 H35C 0.9800 . ?
C36 C37 1.395(11) . ?
C36 C41 1.395(12) . ?
C37 H37 0.9500 . ?
C37 C38 1.364(12) . ?
C38 H38 0.9500 . ?
C38 C39 1.416(15) . ?
C39 H39 0.9500 . ?
C39 C40 1.369(15) . ?
C40 H40 0.9500 . ?
C40 C41 1.418(12) . ?
C42 C43A 1.520(14) . ?
C42 C43B 1.558(14) . ?
C42 C44A 1.566(15) . ?
C42 C44B 1.495(14) . ?
C42 C45A 1.498(15) . ?
C42 C45B 1.527(14) . ?
C43A H43A 0.9800 . ?
C43A H43B 0.9800 . ?
C43A H43C 0.9800 . ?
C43B H43D 0.9800 . ?
C43B H43E 0.9800 . ?
C43B H43F 0.9800 . ?
C44A H44A 0.9800 . ?
C44A H44B 0.9800 . ?
C44A H44C 0.9800 . ?
C44B H44D 0.9800 . ?
C44B H44E 0.9800 . ?
C44B H44F 0.9800 . ?
C45A H45A 0.9800 . ?
C45A H45B 0.9800 . ?
C45A H45C 0.9800 . ?
C45B H45D 0.9800 . ?
C45B H45E 0.9800 . ?
C45B H45F 0.9800 . ?
C46 C47A 1.518(15) . ?
C46 C47B 1.545(14) . ?
C46 C48A 1.555(15) . ?
C46 C48B 1.516(14) . ?
C46 C49A 1.531(14) . ?
C46 C49B 1.526(14) . ?
C47A H47A 0.9800 . ?
C47A H47B 0.9800 . ?
C47A H47C 0.9800 . ?
C47B H47D 0.9800 . ?
C47B H47E 0.9800 . ?
C47B H47F 0.9800 . ?
C48A H48A 0.9800 . ?
C48A H48B 0.9800 . ?
C48A H48C 0.9800 . ?
C48B H48D 0.9800 . ?
C48B H48E 0.9800 . ?
C48B H48F 0.9800 . ?
C49A H49A 0.9800 . ?
C49A H49B 0.9800 . ?
C49A H49C 0.9800 . ?
C49B H49D 0.9800 . ?
C49B H49E 0.9800 . ?
C49B H49F 0.9800 . ?
C50 C51 1.383(16) . ?
C50 C55 1.433(15) . ?
C51 H51 0.9500 . ?
C51 C52 1.368(17) . ?
C52 H52 0.9500 . ?
C52 C53 1.413(19) . ?
C53 H53 0.9500 . ?
C53 C54 1.355(17) . ?
C54 H54 0.9500 . ?
C54 C55 1.413(15) . ?
C55 C56 1.478(15) . ?
C56 C57 1.377(16) . ?
C56 C61 1.460(16) . ?
C57 C58 1.419(15) . ?
C57 C65 1.541(16) . ?
C58 H58 0.9500 . ?
C58 C59 1.414(15) . ?
C59 C60 1.356(15) . ?
C59 C68 1.533(16) . ?
C60 H60 0.9500 . ?
C60 C61 1.394(14) . ?
C61 C62 1.498(16) . ?
C62 H62 1.0000 . ?
C62 C63 1.555(15) . ?
C62 C64 1.539(17) . ?
C63 H63A 0.9800 . ?
C63 H63B 0.9800 . ?
C63 H63C 0.9800 . ?
C64 H64A 0.9800 . ?
C64 H64B 0.9800 . ?
C64 H64C 0.9800 . ?
C65 H65 1.0000 . ?
C65 C66 1.497(18) . ?
C65 C67 1.534(16) . ?
C66 H66A 0.9800 . ?
C66 H66B 0.9800 . ?
C66 H66C 0.9800 . ?
C67 H67A 0.9800 . ?
C67 H67B 0.9800 . ?
C67 H67C 0.9800 . ?
C68 H68 1.0000 . ?
C68 C69 1.520(18) . ?
C68 C70 1.589(18) . ?
C69 H69A 0.9800 . ?
C69 H69B 0.9800 . ?
C69 H69C 0.9800 . ?
C70 H70A 0.9800 . ?
C70 H70B 0.9800 . ?
C70 H70C 0.9800 . ?
C71 C72 1.419(11) . ?
C71 C76 1.382(11) . ?
C72 H72 0.9500 . ?
C72 C73 1.381(11) . ?
C73 H73 0.9500 . ?
C73 C74 1.408(13) . ?
C74 H74 0.9500 . ?
C74 C75 1.366(13) . ?
C75 H75 0.9500 . ?
C75 C76 1.421(11) . ?
C77 C78A 1.527(16) . ?
C77 C78B 1.496(13) . ?
C77 C79A 1.523(16) . ?
C77 C79B 1.544(14) . ?
C77 C80A 1.538(17) . ?
C77 C80B 1.556(14) . ?
C78A H78A 0.9800 . ?
C78A H78B 0.9800 . ?
C78A H78C 0.9800 . ?
C78B H78D 0.9800 . ?
C78B H78E 0.9800 . ?
C78B H78F 0.9800 . ?
C79A H79A 0.9800 . ?
C79A H79B 0.9800 . ?
C79A H79C 0.9800 . ?
C79B H79D 0.9800 . ?
C79B H79E 0.9800 . ?
C79B H79F 0.9800 . ?
C80A H80A 0.9800 . ?
C80A H80B 0.9800 . ?
C80A H80C 0.9800 . ?
C80B H80D 0.9800 . ?
C80B H80E 0.9800 . ?
C80B H80F 0.9800 . ?
C81 C82A 1.551(15) . ?
C81 C82B 1.498(14) . ?
C81 C83A 1.551(15) . ?
C81 C83B 1.524(14) . ?
C81 C84A 1.502(16) . ?
C81 C84B 1.556(13) . ?
C82A H82A 0.9800 . ?
C82A H82B 0.9800 . ?
C82A H82C 0.9800 . ?
C82B H82D 0.9800 . ?
C82B H82E 0.9800 . ?
C82B H82F 0.9800 . ?
C83A H83A 0.9800 . ?
C83A H83B 0.9800 . ?
C83A H83C 0.9800 . ?
C83B H83D 0.9800 . ?
C83B H83E 0.9800 . ?
C83B H83F 0.9800 . ?
C84A H84A 0.9800 . ?
C84A H84B 0.9800 . ?
C84A H84C 0.9800 . ?
C84B H84D 0.9800 . ?
C84B H84E 0.9800 . ?
C84B H84F 0.9800 . ?
C85 C86 1.382(12) . ?
C85 C90 1.414(13) . ?
C86 H86 0.9500 . ?
C86 C87 1.350(15) . ?
C87 H87 0.9500 . ?
C87 C88 1.383(16) . ?
C88 H88 0.9500 . ?
C88 C89 1.362(14) . ?
C89 H89 0.9500 . ?
C89 C90 1.416(12) . ?
C90 C91 1.521(12) . ?
C91 C92 1.415(13) . ?
C91 C96 1.407(11) . ?
C92 C93 1.395(13) . ?
C92 C100 1.530(12) . ?
C93 H93 0.9500 . ?
C93 C94 1.394(12) . ?
C94 C95 1.364(13) . ?
C94 C103 1.546(13) . ?
C95 H95 0.9500 . ?
C95 C96 1.407(12) . ?
C96 C97 1.512(13) . ?
C97 H97 1.0000 . ?
C97 C98 1.541(12) . ?
C97 C99 1.511(13) . ?
C98 H98A 0.9800 . ?
C98 H98B 0.9800 . ?
C98 H98C 0.9800 . ?
C99 H99A 0.9800 . ?
C99 H99B 0.9800 . ?
C99 H99C 0.9800 . ?
C100 H100 1.0000 . ?
C100 C101 1.537(13) . ?
C100 C102 1.547(14) . ?
C101 H10D 0.9800 . ?
C101 H10E 0.9800 . ?
C101 H10F 0.9800 . ?
C102 H10G 0.9800 . ?
C102 H10H 0.9800 . ?
C102 H10I 0.9800 . ?
C103 H103 1.0000 . ?
C103 C104 1.513(13) . ?
C103 C105 1.537(13) . ?
C104 H10J 0.9800 . ?
C104 H10K 0.9800 . ?
C104 H10L 0.9800 . ?
C105 H10M 0.9800 . ?
C105 H10N 0.9800 . ?
C105 H10O 0.9800 . ?
S1 O1 1.4444 . ?
S1 O2 1.4448 . ?
S1 O3 1.4455 . ?
S1 C1S 1.8512 . ?
F1 C1S 1.3388 . ?
F2 C1S 1.3380 . ?
F3 C1S 1.3379 . ?
S2A O4A 1.4453 . ?
S2A O5A 1.4457 . ?
S2A O6A 1.4447 . ?
S2A C2SA 1.8519 . ?
F4A C2SA 1.3380 . ?
F5A C2SA 1.3390 . ?
F6A C2SA 1.3380 . ?
S2B O4B 1.4452 . ?
S2B O5B 1.4448 . ?
S2B O6B 1.4444 . ?
S2B C2SB 1.8521 . ?
F4B C2SB 1.3388 . ?
F5B C2SB 1.3388 . ?
F6B C2SB 1.3383 . ?
S3A O7A 1.4452 . ?
S3A O8A 1.4446 . ?
S3A O9A 1.4448 . ?
S3A C3SA 1.8516 . ?
F7A C3SA 1.3383 . ?
F8A C3SA 1.3387 . ?
F9A C3SA 1.3383 . ?
S3B O7B 1.4453 . ?
S3B O8B 1.4453 . ?
S3B O9B 1.4459 . ?
S3B C3SB 1.8514 . ?
F7B C3SB 1.3377 . ?
F8B C3SB 1.3388 . ?
F9B C3SB 1.3385 . ?

loop_
_geom_torsion_atom_site_label_1
_geom_torsion_atom_site_label_2
_geom_torsion_atom_site_label_3
_geom_torsion_atom_site_label_4
_geom_torsion
_geom_torsion_site_symmetry_1
_geom_torsion_site_symmetry_2
_geom_torsion_site_symmetry_3
_geom_torsion_site_symmetry_4
_geom_torsion_publ_flag
Ag1 P1 C7 C8 -49.3(8) . . . . ?
Ag1 P1 C7 C9 64.6(8) . . . . ?
Ag1 P1 C7 C10 -169.9(8) . . . . ?
Ag1 P1 C11 C12 -34.4(9) . . . . ?
Ag1 P1 C11 C13 -154.0(7) . . . . ?
Ag1 P1 C11 C14 83.0(7) . . . . ?
Ag1 P1 C15 C16 -168.3(7) . . . . ?
Ag1 P1 C15 C20 7.6(10) . . . . ?
Ag1 N3 C6 C1 -176.3(7) . . . . ?
Ag1 N3 C6 C5 3.3(17) . . . . ?
Ag1 C26 C27 C28 51.9(10) . . . . ?
Ag1 C26 C27 C29 175.9(9) . . . . ?
Ag2 P2 C42 C43A -93.9(16) . . . . ?
Ag2 P2 C42 C43B -45.1(11) . . . . ?
Ag2 P2 C42 C44A 157.3(13) . . . . ?
Ag2 P2 C42 C44B -167.9(13) . . . . ?
Ag2 P2 C42 C45A 36.9(19) . . . . ?
Ag2 P2 C42 C45B 62.9(12) . . . . ?
Ag2 P2 C50 C51 179.7(11) . . . . ?
Ag2 P2 C50 C55 2.2(13) . . . . ?
Ag2 N6 C41 C36 173.5(7) . . . . ?
Ag2 N6 C41 C40 -5.9(17) . . . . ?
Ag3 P3 C81 C82A -170.7(14) . . . . ?
Ag3 P3 C81 C82B 169.4(13) . . . . ?
Ag3 P3 C81 C83A 84.9(16) . . . . ?
Ag3 P3 C81 C83B 41.2(12) . . . . ?
Ag3 P3 C81 C84A -38.2(18) . . . . ?
Ag3 P3 C81 C84B -63.2(10) . . . . ?
Ag3 P3 C85 C86 177.9(8) . . . . ?
Ag3 P3 C85 C90 -6.6(9) . . . . ?
Ag3 N9 C76 C71 -168.5(6) . . . . ?
Ag3 N9 C76 C75 10.7(14) . . . . ?
Mo1 N1 N2 N3 179.2(5) . . . . ?
Mo1 N1 C1 C2 2.1(15) . . . . ?
Mo1 N1 C1 C6 -178.4(6) . . . . ?
Mo2 N4 N5 N6 -174.7(5) . . . . ?
Mo2 N4 C36 C37 -7.1(13) . . . . ?
Mo2 N4 C36 C41 173.8(6) . . . . ?
Mo3 N7 N8 N9 -174.4(5) . . . . ?
Mo3 N7 C71 C72 -9.5(14) . . . . ?
Mo3 N7 C71 C76 172.9(6) . . . . ?
P1 C15 C16 C17 174.1(8) . . . . ?
P1 C15 C20 C19 -174.5(9) . . . . ?
P1 C15 C20 C21 6.2(16) . . . . ?
P2 C50 C51 C52 -175.7(15) . . . . ?
P2 C50 C55 C54 175.0(11) . . . . ?
P2 C50 C55 C56 -17(2) . . . . ?
P3 C85 C86 C87 174.5(10) . . . . ?
P3 C85 C90 C89 -174.3(7) . . . . ?
P3 C85 C90 C91 8.0(14) . . . . ?
N1 N2 N3 Ag1 177.3(5) . . . . ?
N1 N2 N3 C6 -0.7(9) . . . . ?
N1 C1 C2 C3 -178.3(9) . . . . ?
N1 C1 C6 N3 -0.2(9) . . . . ?
N1 C1 C6 C5 -179.9(8) . . . . ?
N2 N1 C1 C2 -179.7(9) . . . . ?
N2 N1 C1 C6 -0.2(9) . . . . ?
N2 N3 C6 C1 0.6(9) . . . . ?
N2 N3 C6 C5 -179.8(9) . . . . ?
N4 N5 N6 Ag2 -177.4(5) . . . . ?
N4 N5 N6 C41 -1.5(9) . . . . ?
N4 C36 C37 C38 -179.6(8) . . . . ?
N4 C36 C41 N6 0.5(8) . . . . ?
N4 C36 C41 C40 -180.0(8) . . . . ?
N5 N4 C36 C37 177.7(8) . . . . ?
N5 N4 C36 C41 -1.4(8) . . . . ?
N5 N6 C41 C36 0.6(9) . . . . ?
N5 N6 C41 C40 -178.8(9) . . . . ?
N7 N8 N9 Ag3 170.9(5) . . . . ?
N7 N8 N9 C76 -0.3(9) . . . . ?
N7 C71 C72 C73 -179.4(9) . . . . ?
N7 C71 C76 N9 -0.3(9) . . . . ?
N7 C71 C76 C75 -179.6(7) . . . . ?
N8 N7 C71 C72 177.8(8) . . . . ?
N8 N7 C71 C76 0.2(8) . . . . ?
N8 N9 C76 C71 0.4(9) . . . . ?
N8 N9 C76 C75 179.6(9) . . . . ?
C1 N1 N2 N3 0.5(9) . . . . ?
C1 C2 C3 C4 -3.1(14) . . . . ?
C2 C1 C6 N3 179.4(7) . . . . ?
C2 C1 C6 C5 -0.3(13) . . . . ?
C2 C3 C4 C5 2.1(16) . . . . ?
C3 C4 C5 C6 -0.1(15) . . . . ?
C4 C5 C6 N3 179.7(9) . . . . ?
C4 C5 C6 C1 -0.7(13) . . . . ?
C6 C1 C2 C3 2.2(12) . . . . ?
C7 P1 C11 C12 85.9(8) . . . . ?
C7 P1 C11 C13 -33.7(10) . . . . ?
C7 P1 C11 C14 -156.7(7) . . . . ?
C7 P1 C15 C16 74.9(9) . . . . ?
C7 P1 C15 C20 -109.1(9) . . . . ?
C11 P1 C7 C8 -171.5(7) . . . . ?
C11 P1 C7 C9 -57.7(9) . . . . ?
C11 P1 C7 C10 67.9(10) . . . . ?
C11 P1 C15 C16 -45.8(9) . . . . ?
C11 P1 C15 C20 130.1(9) . . . . ?
C15 P1 C7 C8 70.6(8) . . . . ?
C15 P1 C7 C9 -175.5(8) . . . . ?
C15 P1 C7 C10 -49.9(10) . . . . ?
C15 P1 C11 C12 -157.6(8) . . . . ?
C15 P1 C11 C13 82.8(9) . . . . ?
C15 P1 C11 C14 -40.2(9) . . . . ?
C15 C16 C17 C18 0.8(18) . . . . ?
C15 C20 C21 C22 101.2(13) . . . . ?
C15 C20 C21 C26 -84.2(13) . . . . ?
C16 C15 C20 C19 1.3(16) . . . . ?
C16 C15 C20 C21 -178.0(10) . . . . ?
C16 C17 C18 C19 1(2) . . . . ?
C17 C18 C19 C20 -1(2) . . . . ?
C18 C19 C20 C15 0(2) . . . . ?
C18 C19 C20 C21 179.7(12) . . . . ?
C19 C20 C21 C22 -78.0(13) . . . . ?
C19 C20 C21 C26 96.6(13) . . . . ?
C20 C15 C16 C17 -1.9(16) . . . . ?
C20 C21 C22 C23 -179.5(9) . . . . ?
C20 C21 C22 C30 1.5(14) . . . . ?
C20 C21 C26 Ag1 93.5(8) . . . . ?
C20 C21 C26 C25 -178.8(8) . . . . ?
C20 C21 C26 C27 -4.7(14) . . . . ?
C21 C22 C23 C24 -3.4(15) . . . . ?
C21 C22 C30 C31 98.2(13) . . . . ?
C21 C22 C30 C32 -142.7(11) . . . . ?
C21 C26 C27 C28 141.8(10) . . . . ?
C21 C26 C27 C29 -94.2(12) . . . . ?
C22 C21 C26 Ag1 -92.0(9) . . . . ?
C22 C21 C26 C25 -4.3(14) . . . . ?
C22 C21 C26 C27 169.8(9) . . . . ?
C22 C23 C24 C25 -0.8(16) . . . . ?
C22 C23 C24 C33 -179.2(10) . . . . ?
C23 C22 C30 C31 -80.8(13) . . . . ?
C23 C22 C30 C32 38.3(15) . . . . ?
C23 C24 C25 C26 2.6(15) . . . . ?
C23 C24 C33 C34 79.3(13) . . . . ?
C23 C24 C33 C35 -45.6(15) . . . . ?
C24 C25 C26 Ag1 84.4(9) . . . . ?
C24 C25 C26 C21 -0.1(14) . . . . ?
C24 C25 C26 C27 -174.3(9) . . . . ?
C25 C24 C33 C34 -99.1(12) . . . . ?
C25 C24 C33 C35 136.0(11) . . . . ?
C25 C26 C27 C28 -44.1(13) . . . . ?
C25 C26 C27 C29 79.9(13) . . . . ?
C26 C21 C22 C23 5.9(14) . . . . ?
C26 C21 C22 C30 -173.1(9) . . . . ?
C30 C22 C23 C24 175.6(10) . . . . ?
C33 C24 C25 C26 -179.0(9) . . . . ?
C36 N4 N5 N6 1.8(8) . . . . ?
C36 C37 C38 C39 1.2(14) . . . . ?
C37 C36 C41 N6 -178.7(7) . . . . ?
C37 C36 C41 C40 0.8(12) . . . . ?
C37 C38 C39 C40 -2.0(18) . . . . ?
C38 C39 C40 C41 2.0(17) . . . . ?
C39 C40 C41 N6 177.9(9) . . . . ?
C39 C40 C41 C36 -1.4(14) . . . . ?
C41 C36 C37 C38 -0.7(12) . . . . ?
C42 P2 C50 C51 58.6(14) . . . . ?
C42 P2 C50 C55 -118.8(11) . . . . ?
C46 P2 C42 C43A 143.6(16) . . . . ?
C46 P2 C42 C43B -167.6(10) . . . . ?
C46 P2 C42 C44A 34.8(14) . . . . ?
C46 P2 C42 C44B 69.5(14) . . . . ?
C46 P2 C42 C45A -85.7(19) . . . . ?
C46 P2 C42 C45B -59.6(12) . . . . ?
C46 P2 C50 C51 -61.8(13) . . . . ?
C46 P2 C50 C55 120.7(12) . . . . ?
C50 P2 C42 C43A 26.8(16) . . . . ?
C50 P2 C42 C43B 75.6(11) . . . . ?
C50 P2 C42 C44A -82.0(14) . . . . ?
C50 P2 C42 C44B -47.3(15) . . . . ?
C50 P2 C42 C45A 157.5(19) . . . . ?
C50 P2 C42 C45B -176.4(12) . . . . ?
C50 C51 C52 C53 1(3) . . . . ?
C50 C55 C56 C57 97.4(17) . . . . ?
C50 C55 C56 C61 -91.1(16) . . . . ?
C51 C50 C55 C54 -2(2) . . . . ?
C51 C50 C55 C56 165.8(14) . . . . ?
C51 C52 C53 C54 -3(3) . . . . ?
C52 C53 C54 C55 2(3) . . . . ?
C53 C54 C55 C50 0(3) . . . . ?
C53 C54 C55 C56 -169.3(17) . . . . ?
C54 C55 C56 C57 -94.4(15) . . . . ?
C54 C55 C56 C61 77.1(16) . . . . ?
C55 C50 C51 C52 2(3) . . . . ?
C55 C56 C57 C58 175.2(9) . . . . ?
C55 C56 C57 C65 -0.7(14) . . . . ?
C55 C56 C61 C60 -175.4(9) . . . . ?
C55 C56 C61 C62 0.1(14) . . . . ?
C56 C57 C58 C59 -1.1(14) . . . . ?
C56 C57 C65 C66 -137.0(12) . . . . ?
C56 C57 C65 C67 98.9(13) . . . . ?
C56 C61 C62 C63 -96.8(13) . . . . ?
C56 C61 C62 C64 140.1(11) . . . . ?
C57 C56 C61 C60 -3.6(14) . . . . ?
C57 C56 C61 C62 171.9(9) . . . . ?
C57 C58 C59 C60 -1.7(14) . . . . ?
C57 C58 C59 C68 -179.0(9) . . . . ?
C58 C57 C65 C66 47.0(14) . . . . ?
C58 C57 C65 C67 -77.1(14) . . . . ?
C58 C59 C60 C61 1.8(16) . . . . ?
C58 C59 C68 C69 90.5(14) . . . . ?
C58 C59 C68 C70 -145.1(10) . . . . ?
C59 C60 C61 C56 0.9(15) . . . . ?
C59 C60 C61 C62 -174.8(10) . . . . ?
C60 C59 C68 C69 -86.7(16) . . . . ?
C60 C59 C68 C70 37.7(15) . . . . ?
C60 C61 C62 C63 78.7(14) . . . . ?
C60 C61 C62 C64 -44.4(14) . . . . ?
C61 C56 C57 C58 3.7(14) . . . . ?
C61 C56 C57 C65 -172.2(8) . . . . ?
C65 C57 C58 C59 174.9(9) . . . . ?
C68 C59 C60 C61 178.9(10) . . . . ?
C71 N7 N8 N9 0.0(8) . . . . ?
C71 C72 C73 C74 1.0(14) . . . . ?
C72 C71 C76 N9 -178.2(7) . . . . ?
C72 C71 C76 C75 2.5(13) . . . . ?
C72 C73 C74 C75 -0.2(16) . . . . ?
C73 C74 C75 C76 0.3(15) . . . . ?
C74 C75 C76 N9 179.4(9) . . . . ?
C74 C75 C76 C71 -1.5(13) . . . . ?
C76 C71 C72 C73 -2.2(12) . . . . ?
C77 P3 C81 C82A -47.4(15) . . . . ?
C77 P3 C81 C82B -67.2(14) . . . . ?
C77 P3 C81 C83A -151.7(16) . . . . ?
C77 P3 C81 C83B 164.5(12) . . . . ?
C77 P3 C81 C84A 85.1(19) . . . . ?
C77 P3 C81 C84B 60.1(11) . . . . ?
C77 P3 C85 C86 56.5(10) . . . . ?
C77 P3 C85 C90 -128.0(8) . . . . ?
C81 P3 C85 C86 -62.9(9) . . . . ?
C81 P3 C85 C90 112.6(8) . . . . ?
C85 P3 C81 C82A 71.6(15) . . . . ?
C85 P3 C81 C82B 51.8(14) . . . . ?
C85 P3 C81 C83A -32.7(16) . . . . ?
C85 P3 C81 C83B -76.5(12) . . . . ?
C85 P3 C81 C84A -155.9(18) . . . . ?
C85 P3 C81 C84B 179.1(10) . . . . ?
C85 C86 C87 C88 -1.2(19) . . . . ?
C85 C90 C91 C92 84.3(12) . . . . ?
C85 C90 C91 C96 -105.4(11) . . . . ?
C86 C85 C90 C89 1.3(14) . . . . ?
C86 C85 C90 C91 -176.4(9) . . . . ?
C86 C87 C88 C89 3.4(19) . . . . ?
C87 C88 C89 C90 -3.3(17) . . . . ?
C88 C89 C90 C85 0.9(15) . . . . ?
C88 C89 C90 C91 178.9(10) . . . . ?
C89 C90 C91 C92 -93.5(10) . . . . ?
C89 C90 C91 C96 76.8(10) . . . . ?
C90 C85 C86 C87 -1.2(17) . . . . ?
C90 C91 C92 C93 170.4(7) . . . . ?
C90 C91 C92 C100 -5.1(12) . . . . ?
C90 C91 C96 C95 -170.5(7) . . . . ?
C90 C91 C96 C97 7.1(12) . . . . ?
C91 C92 C93 C94 -0.2(12) . . . . ?
C91 C92 C100 C101 100.0(11) . . . . ?
C91 C92 C100 C102 -137.7(10) . . . . ?
C91 C96 C97 C98 129.1(9) . . . . ?
C91 C96 C97 C99 -107.4(10) . . . . ?
C92 C91 C96 C95 -0.1(11) . . . . ?
C92 C91 C96 C97 177.4(7) . . . . ?
C92 C93 C94 C95 0.3(12) . . . . ?
C92 C93 C94 C103 -175.1(7) . . . . ?
C93 C92 C100 C101 -75.7(10) . . . . ?
C93 C92 C100 C102 46.6(12) . . . . ?
C93 C94 C95 C96 -0.3(13) . . . . ?
C93 C94 C103 C104 56.6(11) . . . . ?
C93 C94 C103 C105 -66.9(10) . . . . ?
C94 C95 C96 C91 0.2(12) . . . . ?
C94 C95 C96 C97 -177.5(8) . . . . ?
C95 C94 C103 C104 -118.7(10) . . . . ?
C95 C94 C103 C105 117.8(10) . . . . ?
C95 C96 C97 C98 -53.3(11) . . . . ?
C95 C96 C97 C99 70.1(10) . . . . ?
C96 C91 C92 C93 0.1(12) . . . . ?
C96 C91 C92 C100 -175.4(7) . . . . ?
C100 C92 C93 C94 175.4(8) . . . . ?
C103 C94 C95 C96 175.0(7) . . . . ?
O1 S1 C1S F1 60.0 . . . . ?
O1 S1 C1S F2 -180.0 . . . . ?
O1 S1 C1S F3 -60.0 . . . . ?
O2 S1 C1S F1 -60.0 . . . . ?
O2 S1 C1S F2 60.0 . . . . ?
O2 S1 C1S F3 180.0 . . . . ?
O3 S1 C1S F1 180.0 . . . . ?
O3 S1 C1S F2 -60.0 . . . . ?
O3 S1 C1S F3 60.0 . . . . ?
O4A S2A C2SA F4A 59.9 . . . . ?
O4A S2A C2SA F5A -60.0 . . . . ?
O4A S2A C2SA F6A 180.0 . . . . ?
O5A S2A C2SA F4A -60.0 . . . . ?
O5A S2A C2SA F5A -179.9 . . . . ?
O5A S2A C2SA F6A 60.1 . . . . ?
O6A S2A C2SA F4A 180.0 . . . . ?
O6A S2A C2SA F5A 60.0 . . . . ?
O6A S2A C2SA F6A -60.0 . . . . ?
O4B S2B C2SB F4B 180.0 . . . . ?
O4B S2B C2SB F5B -60.0 . . . . ?
O4B S2B C2SB F6B 60.0 . . . . ?
O5B S2B C2SB F4B 60.0 . . . . ?
O5B S2B C2SB F5B -179.9 . . . . ?
O5B S2B C2SB F6B -60.0 . . . . ?
O6B S2B C2SB F4B -60.0 . . . . ?
O6B S2B C2SB F5B 60.0 . . . . ?
O6B S2B C2SB F6B 180.0 . . . . ?
O7A S3A C3SA F7A 180.0 . . . . ?
O7A S3A C3SA F8A -60.0 . . . . ?
O7A S3A C3SA F9A 60.0 . . . . ?
O8A S3A C3SA F7A 60.0 . . . . ?
O8A S3A C3SA F8A 180.0 . . . . ?
O8A S3A C3SA F9A -60.0 . . . . ?
O9A S3A C3SA F7A -60.0 . . . . ?
O9A S3A C3SA F8A 60.0 . . . . ?
O9A S3A C3SA F9A 180.0 . . . . ?
O7B S3B C3SB F7B -180.0 . . . . ?
O7B S3B C3SB F8B -59.9 . . . . ?
O7B S3B C3SB F9B 60.0 . . . . ?
O8B S3B C3SB F7B 60.0 . . . . ?
O8B S3B C3SB F8B 180.0 . . . . ?
O8B S3B C3SB F9B -60.1 . . . . ?
O9B S3B C3SB F7B -60.0 . . . . ?
O9B S3B C3SB F8B 60.0 . . . . ?
O9B S3B C3SB F9B 180.0 . . . . ?

loop_
_smtbx_masks_void_nr
_smtbx_masks_void_average_x
_smtbx_masks_void_average_y
_smtbx_masks_void_average_z
_smtbx_masks_void_volume
_smtbx_masks_void_count_electrons
_smtbx_masks_void_content
1 0.000 0.000 0.500 1206.0 275.9 '10.5 EtOH'
2 0.000 0.500 0.500 12.0 0.0 ?
